data_7129691
loop_
_publ_author_name
'Wu, Yan-Lan'
'Wang, Yong-Jiang'
'Sun, Yan-Qiong'
'Li, Xin-Xiong'
'Zheng, Shou-Tian'

_publ_section_title
;
 Two high-nuclearity isopolyoxoniobates containing {Nb54 O151}-based
 helical nanotubes for the decomposition of chemical warfare agent
 simulants
;
_journal_name_full 'Chemical Communications'
_journal_paper_doi 10.1039/D1CC06878D
_journal_year 2022
_chemical_formula_sum 'C32 H197 Cu11 K3 N32 Na4 Nb54 O184'
_chemical_formula_weight 9900.54
_space_group_crystal_system orthorhombic
_space_group_IT_number 64
_space_group_name_Hall '-C 2ac 2'
_space_group_name_H-M_alt 'C m c e'
_audit_creation_method SHELXL-2018/3
_audit_update_record
;
2022-01-29 deposited with the CCDC.	2022-02-07 downloaded from the CCDC.
;
_cell_angle_alpha 90
_cell_angle_beta 90
_cell_angle_gamma 90
_cell_formula_units_Z 8
_cell_length_a 56.743(3)
_cell_length_b 19.9065(10)
_cell_length_c 55.091(2)
_cell_measurement_reflns_used 9294
_cell_measurement_temperature 175(2)
_cell_measurement_theta_max 25.025
_cell_measurement_theta_min 2.3715
_cell_volume 62228(5)
_computing_cell_refinement 'Bruker SAINT'
_computing_data_collection 'Bruker APEX3'
_computing_data_reduction 'Bruker SAINT'
_computing_molecular_graphics 'Bruker SHELXTL'
_computing_publication_material 'Bruker SHELXTL'
_computing_structure_refinement 'SHELXL-2018/3 (Sheldrick, 2018)'
_computing_structure_solution 'SHELXT 2018/2 (Sheldrick, 2018)'
_diffrn_ambient_temperature 175(2)
_diffrn_measured_fraction_theta_full 0.999
_diffrn_measured_fraction_theta_max 0.999
_diffrn_measurement_device_type 'Bruker APEX-III CCD'
_diffrn_measurement_method '\f and \w scans'
_diffrn_radiation_type MoK\a
_diffrn_radiation_wavelength 0.71073
_diffrn_reflns_av_R_equivalents 0.0420
_diffrn_reflns_av_unetI/netI 0.0307
_diffrn_reflns_Laue_measured_fraction_full 0.999
_diffrn_reflns_Laue_measured_fraction_max 0.999
_diffrn_reflns_limit_h_max 67
_diffrn_reflns_limit_h_min -67
_diffrn_reflns_limit_k_max 23
_diffrn_reflns_limit_k_min -23
_diffrn_reflns_limit_l_max 43
_diffrn_reflns_limit_l_min -65
_diffrn_reflns_number 156923
_diffrn_reflns_point_group_measured_fraction_full 0.999
_diffrn_reflns_point_group_measured_fraction_max 0.999
_diffrn_reflns_theta_full 25.041
_diffrn_reflns_theta_max 25.041
_diffrn_reflns_theta_min 1.833
_exptl_absorpt_coefficient_mu 2.765
_exptl_absorpt_correction_T_max 0.2586
_exptl_absorpt_correction_T_min 0.2120
_exptl_absorpt_correction_type multi-scan
_exptl_crystal_colour 'light purple'
_exptl_crystal_density_diffrn 2.114
_exptl_crystal_description block
_exptl_crystal_F_000 37752
_exptl_crystal_size_max 0.14
_exptl_crystal_size_mid 0.13
_exptl_crystal_size_min 0.12
_refine_diff_density_max 4.953
_refine_diff_density_min -5.011
_refine_diff_density_rms 0.294
_refine_ls_extinction_method none
_refine_ls_goodness_of_fit_ref 1.021
_refine_ls_hydrogen_treatment undef
_refine_ls_matrix_type full
_refine_ls_number_parameters 1389
_refine_ls_number_reflns 27793
_refine_ls_number_restraints 44
_refine_ls_restrained_S_all 1.022
_refine_ls_R_factor_all 0.0761
_refine_ls_R_factor_gt 0.0673
_refine_ls_shift/su_max 0.002
_refine_ls_shift/su_mean 0.000
_refine_ls_structure_factor_coef Fsqd
_refine_ls_weighting_details 'w=1/[\s^2^(Fo^2^)+(0.0943P)^2^+4118.7373P] where P=(Fo^2^+2Fc^2^)/3'
_refine_ls_weighting_scheme calc
_refine_ls_wR_factor_gt 0.1851
_refine_ls_wR_factor_ref 0.1922
_reflns_Friedel_coverage 0.000
_reflns_number_gt 24183
_reflns_number_total 27793
_reflns_threshold_expression 'I > 2\s(I)'
_cod_data_source_file d1cc06878d2.cif
_cod_data_source_block 2
_cod_original_cell_volume 62229(5)
_cod_original_sg_symbol_Hall '-C 2bc 2'
_cod_original_sg_symbol_H-M 'C m c a'
_cod_database_code 7129691
_shelx_shelxl_version_number 2018/3
_shelx_space_group_comment
;
The symmetry employed for this shelxl refinement is uniquely defined
by the following loop, which should always be used as a source of
symmetry information in preference to the above space-group names.
They are only intended as comments.
;

loop_
_space_group_symop_operation_xyz
'x, y, z'
'-x, -y+1/2, z+1/2'
'-x, y+1/2, -z+1/2'
'x, -y, -z'
'x+1/2, y+1/2, z'
'-x+1/2, -y+1, z+1/2'
'-x+1/2, y+1, -z+1/2'
'x+1/2, -y+1/2, -z'
'-x, -y, -z'
'x, y-1/2, -z-1/2'
'x, -y-1/2, z-1/2'
'-x, y, z'
'-x+1/2, -y+1/2, -z'
'x+1/2, y, -z-1/2'
'x+1/2, -y, z-1/2'
'-x+1/2, y+1/2, z'

loop_
_atom_site_label
_atom_site_type_symbol
_atom_site_fract_x
_atom_site_fract_y
_atom_site_fract_z
_atom_site_U_iso_or_equiv
_atom_site_adp_type
_atom_site_occupancy
_atom_site_site_symmetry_order
_atom_site_calc_flag
_atom_site_refinement_flags_posn
_atom_site_refinement_flags_adp
_atom_site_refinement_flags_occupancy
_atom_site_disorder_assembly
_atom_site_disorder_group
Nb1 Nb 0.85108(2) 0.19648(4) 0.41147(2) 0.01274(19) Uani 1 1 d . . . . .
Nb2 Nb 0.87944(2) -0.07110(5) 0.44534(2) 0.01448(19) Uani 1 1 d . . . . .
Nb3 Nb 0.80977(2) -0.06485(5) 0.43592(2) 0.01413(19) Uani 1 1 d . . . . .
Nb4 Nb 0.88011(2) 0.09756(5) 0.45103(2) 0.01467(19) Uani 1 1 d . . . . .
Nb5 Nb 0.80070(2) -0.11963(5) 0.36911(2) 0.01430(19) Uani 1 1 d . . . . .
Nb6 Nb 0.80297(2) 0.19070(5) 0.37955(2) 0.01337(19) Uani 1 1 d . . . . .
Nb7 Nb 0.77632(2) 0.03068(5) 0.40055(2) 0.01366(19) Uani 1 1 d . . . . .
Nb8 Nb 0.81063(2) 0.10268(5) 0.44166(2) 0.01398(19) Uani 1 1 d . . . . .
Nb9 Nb 0.90790(2) -0.15381(5) 0.38870(2) 0.0163(2) Uani 1 1 d . . . . .
Nb10 Nb 0.84919(2) -0.14393(5) 0.39980(2) 0.01396(19) Uani 1 1 d . . . . .
Nb11 Nb 0.96690(2) 0.02490(5) 0.39392(2) 0.0161(2) Uani 1 1 d . . . . .
Nb12 Nb 0.90950(2) 0.20734(5) 0.40108(2) 0.0157(2) Uani 1 1 d . . . . .
Nb13 Nb 0.93363(2) 0.13623(5) 0.35203(2) 0.0164(2) Uani 1 1 d . . . . .
Nb14 Nb 0.94533(2) -0.06909(5) 0.43637(2) 0.0177(2) Uani 1 1 d . . . . .
Nb15 Nb 0.94595(2) 0.09634(5) 0.44205(2) 0.0171(2) Uani 1 1 d . . . . .
Nb16 Nb 0.88328(2) 0.21070(5) 0.31040(2) 0.0184(2) Uani 1 1 d . . . . .
Nb17 Nb 0.93282(2) -0.06069(5) 0.34527(2) 0.0173(2) Uani 1 1 d . . . . .
Nb18 Nb 0.82351(2) -0.11001(5) 0.30577(2) 0.0191(2) Uani 1 1 d . . . . .
Nb19 Nb 0.85971(2) 0.28370(5) 0.35885(2) 0.0171(2) Uani 1 1 d . . . . .
Nb20 Nb 0.82519(2) 0.21658(5) 0.31708(2) 0.0177(2) Uani 1 1 d . . . . .
Nb21 Nb 0.84743(2) 0.05664(5) 0.28983(2) 0.0190(2) Uani 1 1 d . . . . .
Nb22 Nb 0.85681(2) -0.20336(5) 0.34248(2) 0.0186(2) Uani 1 1 d . . . . .
Nb23 Nb 0.88143(2) -0.10810(5) 0.29977(2) 0.0195(2) Uani 1 1 d . . . . .
Nb24 Nb 0.90051(2) 0.04845(5) 0.31291(2) 0.0174(2) Uani 1 1 d . . . . .
Nb25 Nb 0.84906(2) 0.02594(8) 0.40468(2) 0.0436(3) Uani 1 1 d . . . . .
Nb26 Nb 0.87425(2) 0.12122(8) 0.36148(3) 0.0471(3) Uani 1 1 d . . . . .
Nb27 Nb 0.87357(3) -0.04579(8) 0.35594(3) 0.0466(3) Uani 1 1 d . . . . .
Cu1 Cu 0.78218(2) 0.35823(7) 0.40470(3) 0.0260(3) Uani 1 1 d . . . . .
Cu2 Cu 0.71840(2) 0.19426(8) 0.35916(3) 0.0305(3) Uani 1 1 d . . . . .
Cu3 Cu 1.000000 0.15739(10) 0.41450(4) 0.0206(4) Uani 1 2 d S T P . .
Cu4 Cu 1.000000 -0.11536(10) 0.40536(4) 0.0219(4) Uani 1 2 d S T P . .
Cu6 Cu 0.87225(4) 0.000000 0.500000 0.0382(5) Uani 1 2 d S T P . .
Cu7 Cu 0.64884(4) 0.81471(11) 0.26058(4) 0.0590(6) Uani 1 1 d . . . . .
K1 K 0.80101(7) 0.04610(15) 0.33714(6) 0.0532(10) Uani 1 1 d . . . . .
K2 K 1.000000 0.0052(3) 0.45929(9) 0.0511(13) Uani 1 2 d S T P . .
Na1 Na 0.96098(15) -0.1491(5) 0.49501(13) 0.080(2) Uani 1 1 d . . . . .
Na2 Na 0.7781(3) 0.1688(8) 0.5051(3) 0.150(5) Uani 1 1 d . U . . .
C1 C 0.6924(3) 0.1551(8) 0.4014(3) 0.045(4) Uani 1 1 d . . . . .
C2 C 0.7143(2) 0.1915(7) 0.4106(2) 0.038(3) Uani 1 1 d . . . . .
C3 C 0.7434(3) 0.2429(9) 0.3184(3) 0.046(4) Uani 1 1 d . . . . .
C4 C 0.7230(3) 0.2074(9) 0.3071(3) 0.050(4) Uani 1 1 d . . . . .
C5 C 0.7749(4) 0.2737(11) 0.4453(4) 0.074(5) Uiso 1 1 d . . . . .
C6 C 0.7527(3) 0.3053(10) 0.4419(3) 0.061(5) Uani 1 1 d . . . . .
C7 C 0.7888(2) 0.3980(7) 0.3556(3) 0.040(3) Uani 1 1 d . . . . .
C8 C 0.8104(3) 0.4272(8) 0.3693(3) 0.048(4) Uani 1 1 d . . . . .
C9 C 0.9881(4) 0.2777(12) 0.3881(5) 0.089(6) Uani 1 1 d . U . . .
C10 C 1.0121(4) -0.2182(12) 0.3707(4) 0.086(6) Uani 1 1 d . U . . .
C12 C 0.8312(8) -0.310(2) 0.5044(8) 0.20(2) Uani 1 1 d . . . . .
C13 C 0.8282(7) -0.293(2) 0.4748(7) 0.146(13) Uiso 1 1 d . . . . .
C14 C 0.6506(3) 0.7048(10) 0.2272(3) 0.063(5) Uani 1 1 d . . . . .
C15 C 0.6733(4) 0.7055(9) 0.2411(3) 0.060(5) Uani 1 1 d . . . . .
C16 C 0.6486(4) 0.9305(15) 0.2915(6) 0.110(9) Uani 1 1 d D . . . .
C17 C 0.6244(5) 0.9259(17) 0.2880(7) 0.182(17) Uani 1 1 d D U . . .
N1 N 0.73316(19) 0.1807(6) 0.39205(19) 0.034(2) Uani 1 1 d . . . . .
N2 N 0.74929(19) 0.2102(6) 0.3421(2) 0.035(2) Uani 1 1 d . . . . .
N3 N 0.70386(18) 0.2013(6) 0.3256(2) 0.033(2) Uani 1 1 d . . . . .
N4 N 0.68748(18) 0.1810(6) 0.3770(2) 0.038(3) Uani 1 1 d . . . . .
N5 N 0.79481(18) 0.3141(6) 0.43533(19) 0.035(3) Uani 1 1 d . . . . .
N6 N 0.75034(16) 0.3394(5) 0.41879(18) 0.027(2) Uani 1 1 d . . . . .
N7 N 0.81372(18) 0.3850(6) 0.3915(2) 0.039(3) Uani 1 1 d . . . . .
N8 N 0.76908(18) 0.3968(5) 0.37361(18) 0.029(2) Uani 1 1 d . . . . .
N9 N 0.97612(17) 0.2226(5) 0.4013(2) 0.034(3) Uani 1 1 d . . . . .
N10 N 1.02386(18) -0.1705(6) 0.3874(2) 0.037(3) Uani 1 1 d . . . . .
N12 N 0.8432(4) -0.2526(10) 0.5140(4) 0.099(7) Uani 1 1 d . . . . .
N13 N 0.8386(4) -0.2348(10) 0.4658(4) 0.100(7) Uani 1 1 d . . . . .
N14 N 0.6328(3) 0.7427(7) 0.2424(2) 0.059(4) Uani 1 1 d . . . . .
N15 N 0.6790(2) 0.7746(7) 0.2500(2) 0.053(3) Uani 1 1 d . . . . .
N16 N 0.6650(4) 0.8881(10) 0.2832(4) 0.095(6) Uani 1 1 d . U . . .
N17 N 0.6207(3) 0.8640(6) 0.2707(2) 0.051(3) Uani 1 1 d D . . . .
O1 O 0.81378(11) -0.1182(3) 0.40359(13) 0.0151(14) Uani 1 1 d . . . . .
O2 O 0.95656(12) 0.0986(4) 0.37376(13) 0.0187(15) Uani 1 1 d . . . . .
O3 O 0.90382(12) 0.1100(3) 0.37927(12) 0.0139(14) Uani 1 1 d . . . . .
O4 O 0.87161(11) 0.0082(4) 0.46549(12) 0.0156(15) Uani 1 1 d . . . . .
O5 O 1.000000 0.0260(5) 0.38486(18) 0.019(2) Uiso 1 2 d S . P . .
O6 O 0.85723(11) 0.1821(4) 0.34057(12) 0.0180(16) Uani 1 1 d . . . . .
O7 O 0.85092(11) 0.1057(4) 0.38515(13) 0.0159(15) Uani 1 1 d . . . . .
O8 O 0.90308(11) -0.0474(4) 0.37403(12) 0.0139(14) Uani 1 1 d . . . . .
O9 O 0.85033(11) -0.0404(4) 0.38044(12) 0.0146(14) Uani 1 1 d . . . . .
O10 O 0.81356(12) 0.0135(4) 0.45745(12) 0.0165(15) Uani 1 1 d . . . . .
O11 O 0.87237(12) 0.0418(4) 0.34339(13) 0.0187(15) Uani 1 1 d . . . . .
O12 O 0.84556(12) -0.0729(4) 0.42894(14) 0.0223(17) Uani 1 1 d . . . . .
O13 O 0.87530(12) -0.0066(4) 0.29415(13) 0.0213(16) Uani 1 1 d . . . . .
O14 O 0.90234(14) -0.0542(4) 0.32436(16) 0.0288(19) Uani 1 1 d . . . . .
O15 O 0.85580(12) -0.0930(4) 0.33140(13) 0.0168(15) Uani 1 1 d . . . . .
O16 O 0.91195(12) -0.0664(4) 0.44853(13) 0.0197(16) Uani 1 1 d . . . . .
O17 O 0.78675(12) 0.1055(4) 0.38044(13) 0.0176(15) Uani 1 1 d . . . . .
O18 O 0.83161(12) -0.1729(4) 0.36822(13) 0.0180(15) Uani 1 1 d . . . . .
O19 O 0.93788(12) 0.0205(4) 0.41313(13) 0.0187(15) Uani 1 1 d . . . . .
O20 O 0.82695(12) 0.1243(4) 0.30348(13) 0.0198(16) Uani 1 1 d . . . . .
O21 O 0.80731(12) 0.1835(4) 0.34512(13) 0.0196(16) Uani 1 1 d . . . . .
O22 O 0.97453(12) -0.0543(4) 0.41659(13) 0.0197(16) Uani 1 1 d . . . . .
O23 O 0.93269(12) 0.1638(4) 0.41920(14) 0.0214(16) Uani 1 1 d . . . . .
O24 O 0.97483(12) 0.0907(4) 0.42124(13) 0.0189(15) Uani 1 1 d . . . . .
O25 O 0.95246(12) 0.0086(4) 0.45744(13) 0.0190(16) Uani 1 1 d . . . . .
O26 O 0.78526(12) -0.0361(4) 0.37610(12) 0.0170(15) Uani 1 1 d . . . . .
O27 O 0.92617(13) -0.1492(4) 0.35791(14) 0.0212(16) Uani 1 1 d . . . . .
O28 O 0.87456(12) -0.1580(4) 0.37133(14) 0.0251(18) Uani 1 1 d . . . . .
O29 O 0.92774(12) 0.2178(4) 0.37089(14) 0.0194(16) Uani 1 1 d . . . . .
O30 O 0.90321(14) 0.1429(4) 0.33124(14) 0.0264(18) Uani 1 1 d . . . . .
O31 O 0.85423(13) 0.2387(4) 0.29674(13) 0.0217(16) Uani 1 1 d . . . . .
O32 O 0.88247(12) -0.1924(4) 0.31859(14) 0.0211(16) Uani 1 1 d . . . . .
O33 O 0.77873(12) -0.1810(4) 0.36948(13) 0.0193(16) Uani 1 1 d . . . . .
O34 O 0.83481(13) 0.2972(4) 0.33656(14) 0.0215(16) Uani 1 1 d . . . . .
O35 O 0.85213(13) -0.1254(4) 0.28443(13) 0.0232(17) Uani 1 1 d . . . . .
O36 O 0.87409(13) 0.1446(4) 0.47745(13) 0.0242(17) Uani 1 1 d . . . . .
O37 O 0.84746(13) -0.2208(4) 0.41330(14) 0.0229(17) Uani 1 1 d . . . . .
O38 O 0.74532(12) 0.0344(4) 0.39552(14) 0.0207(16) Uani 1 1 d . . . . .
O39 O 0.85888(13) -0.2888(4) 0.34980(15) 0.0248(17) Uani 1 1 d . . . . .
O40 O 0.84943(13) 0.2660(4) 0.43050(14) 0.0237(17) Uani 1 1 d . . . . .
O41 O 0.87255(14) -0.1314(4) 0.46804(15) 0.0294(19) Uani 1 1 d . . . . .
O42 O 0.78089(12) 0.2506(4) 0.38403(13) 0.0195(16) Uani 1 1 d . . . . .
O43 O 0.95733(13) -0.1350(4) 0.45455(15) 0.0252(17) Uani 1 1 d . . . . .
O44 O 0.86360(13) 0.3634(4) 0.37224(15) 0.0246(17) Uani 1 1 d . . . . .
O45 O 0.80747(13) 0.1559(4) 0.46698(13) 0.0225(16) Uani 1 1 d . . . . .
O46 O 0.95792(13) 0.1498(4) 0.46468(15) 0.0289(18) Uani 1 1 d . . . . .
O47 O 0.80484(13) -0.1290(4) 0.45726(14) 0.0223(16) Uani 1 1 d . . . . .
O48 O 0.95246(15) 0.1686(4) 0.32989(15) 0.0307(19) Uani 1 1 d . . . . .
O49 O 0.90983(13) -0.2409(4) 0.39462(15) 0.0277(18) Uani 1 1 d . . . . .
O50 O 0.84458(14) 0.0612(4) 0.25823(13) 0.0265(18) Uani 1 1 d . . . . .
O51 O 0.92039(14) 0.0537(4) 0.28935(14) 0.0283(18) Uani 1 1 d . . . . .
O52 O 0.80049(14) -0.1317(4) 0.28552(15) 0.0279(18) Uani 1 1 d . . . . .
O53 O 0.87961(11) 0.0208(4) 0.42040(12) 0.0135(14) Uani 1 1 d . . . . .
O54 O 0.87627(12) 0.1144(4) 0.29820(12) 0.0161(15) Uani 1 1 d . . . . .
O55 O 0.88397(12) 0.1673(4) 0.42402(13) 0.0171(15) Uani 1 1 d . . . . .
O56 O 0.83391(12) 0.2421(3) 0.38218(12) 0.0157(14) Uani 1 1 d . . . . .
O57 O 0.84683(12) 0.1112(4) 0.43497(14) 0.0243(18) Uani 1 1 d . . . . .
O58 O 0.81537(11) 0.1728(3) 0.41356(12) 0.0140(14) Uani 1 1 d . . . . .
O59 O 0.92677(12) 0.0412(4) 0.33927(13) 0.0199(16) Uani 1 1 d . . . . .
O60 O 0.88268(12) -0.1242(4) 0.41399(12) 0.0153(14) Uani 1 1 d . . . . .
O61 O 0.81555(11) 0.0257(4) 0.41082(12) 0.0142(14) Uani 1 1 d . . . . .
O62 O 0.91257(12) 0.0891(4) 0.45375(13) 0.0189(15) Uani 1 1 d . . . . .
O63 O 0.80508(13) -0.0947(4) 0.33595(13) 0.0207(16) Uani 1 1 d . . . . .
O64 O 0.77861(11) -0.0423(4) 0.42552(13) 0.0176(15) Uani 1 1 d . . . . .
O65 O 0.83146(13) -0.2018(4) 0.31944(13) 0.0194(16) Uani 1 1 d . . . . .
O66 O 0.95603(12) -0.0365(4) 0.36916(13) 0.0200(16) Uani 1 1 d . . . . .
O67 O 0.87642(13) 0.2219(4) 0.38428(14) 0.0232(17) Uani 1 1 d . . . . .
O68 O 0.77948(12) 0.0918(4) 0.42998(13) 0.0189(15) Uani 1 1 d . . . . .
O69 O 0.93142(11) -0.1224(4) 0.40905(13) 0.0186(15) Uani 1 1 d . . . . .
O70 O 0.82678(13) -0.0124(4) 0.30042(14) 0.0225(16) Uani 1 1 d . . . . .
O71 O 0.88549(13) 0.2822(4) 0.33527(14) 0.0214(16) Uani 1 1 d . . . . .
O72 O 0.90215(14) -0.1272(4) 0.27701(15) 0.0301(19) Uani 1 1 d . . . . .
O73 O 0.91200(14) 0.2901(4) 0.41246(16) 0.0288(18) Uani 1 1 d . . . . .
O74 O 0.80278(13) 0.2512(4) 0.29912(15) 0.0294(19) Uani 1 1 d . . . . .
O75 O 0.95134(15) -0.0817(4) 0.32103(15) 0.0307(19) Uani 1 1 d . . . . .
O76 O 0.90398(14) 0.2385(4) 0.28896(14) 0.0280(18) Uani 1 1 d . . . . .
O77 O 0.7849(2) 0.4774(6) 0.4284(2) 0.068(4) Uani 1 1 d . . . . .
O78 O 0.7249(3) 0.0663(7) 0.3507(3) 0.081(4) Uani 1 1 d . U . . .
O1W O 1.000000 0.2103(7) 0.4523(2) 0.038(3) Uani 1 2 d S T P . .
O2W O 0.9114(3) 0.000000 0.500000 0.056(4) Uiso 1 2 d S . P . .
O3W O 0.8384(3) -0.0254(7) 0.4996(3) 0.084(4) Uiso 1 1 d . . . . .
O4W O 1.000000 -0.101(2) 0.4972(8) 0.206(17) Uani 1 2 d S TU P . .
O5W O 1.000000 -0.1830(7) 0.4396(3) 0.037(3) Uani 1 2 d S T P . .
O6W O 0.7604(4) 0.0575(10) 0.3181(4) 0.118(6) Uiso 1 1 d . . . . .
O7W O 0.9218(2) -0.1498(7) 0.49481(18) 0.071(4) Uani 1 1 d . . . . .
O8W O 1.000000 0.1125(15) 0.3407(5) 0.125(9) Uiso 1 2 d S . P . .
O9W O 0.7360(5) 0.1882(14) 0.4927(5) 0.182(11) Uiso 1 1 d . . . . .
OW1 O 0.7740(4) -0.0282(11) 0.2588(4) 0.129(7) Uiso 1 1 d . . . . .
OW2 O 0.7770(3) 0.3648(8) 0.2876(3) 0.080(4) Uiso 1 1 d . . . . .
OW3 O 0.6901(3) 0.0560(9) 0.3171(3) 0.101(5) Uiso 1 1 d . . . . .
OW4 O 0.7563(3) -0.0740(8) 0.3171(3) 0.091(5) Uiso 1 1 d . . . . .
OW5 O 0.9076(3) 0.0277(8) 0.3984(3) 0.093(5) Uiso 1 1 d . . . . .
OW6 O 0.7788(4) 0.1158(11) 0.2803(4) 0.136(7) Uiso 1 1 d . . . . .
OW7 O 0.7407(4) 0.1088(11) 0.4586(4) 0.137(7) Uiso 1 1 d . . . . .
OW9 O 0.9693(3) 0.0524(8) 0.3020(3) 0.091(5) Uiso 1 1 d . . . . .
Cu5 Cu 0.85998(4) -0.19022(11) 0.49295(4) 0.0366(5) Uani 0.8 1 d . . P A 1
Cu5A Cu 0.87829(17) -0.2008(5) 0.49585(18) 0.052(3) Uani 0.2 1 d . . P A 2

loop_
_atom_site_aniso_label
_atom_site_aniso_U_11
_atom_site_aniso_U_22
_atom_site_aniso_U_33
_atom_site_aniso_U_23
_atom_site_aniso_U_13
_atom_site_aniso_U_12
Nb1 0.0089(4) 0.0143(4) 0.0151(4) 0.0005(3) -0.0005(3) 0.0002(3)
Nb2 0.0096(4) 0.0194(5) 0.0144(4) 0.0020(4) -0.0009(3) -0.0010(3)
Nb3 0.0100(4) 0.0173(5) 0.0151(4) 0.0013(4) 0.0007(3) -0.0008(3)
Nb4 0.0095(4) 0.0209(5) 0.0136(4) 0.0016(4) -0.0010(3) 0.0003(3)
Nb5 0.0111(4) 0.0151(5) 0.0168(5) -0.0012(4) -0.0010(3) -0.0026(3)
Nb6 0.0099(4) 0.0146(4) 0.0156(4) 0.0016(3) -0.0004(3) 0.0007(3)
Nb7 0.0080(4) 0.0155(5) 0.0174(5) 0.0006(4) -0.0008(3) -0.0005(3)
Nb8 0.0106(4) 0.0179(5) 0.0135(4) 0.0001(4) 0.0012(3) 0.0002(3)
Nb9 0.0107(4) 0.0153(5) 0.0230(5) 0.0009(4) 0.0013(4) 0.0008(3)
Nb10 0.0103(4) 0.0145(5) 0.0171(5) 0.0003(4) 0.0002(3) -0.0014(3)
Nb11 0.0072(4) 0.0192(5) 0.0220(5) 0.0013(4) 0.0006(3) 0.0001(3)
Nb12 0.0093(4) 0.0165(5) 0.0213(5) 0.0007(4) 0.0004(3) -0.0014(3)
Nb13 0.0112(4) 0.0180(5) 0.0200(5) 0.0027(4) 0.0022(4) -0.0020(3)
Nb14 0.0087(4) 0.0212(5) 0.0233(5) 0.0032(4) -0.0009(4) -0.0008(4)
Nb15 0.0091(4) 0.0219(5) 0.0204(5) 0.0001(4) -0.0014(3) -0.0006(4)
Nb16 0.0158(4) 0.0216(5) 0.0177(5) 0.0071(4) 0.0029(4) -0.0003(4)
Nb17 0.0123(4) 0.0194(5) 0.0201(5) -0.0014(4) 0.0033(4) 0.0012(4)
Nb18 0.0185(5) 0.0228(5) 0.0160(5) -0.0049(4) -0.0003(4) -0.0031(4)
Nb19 0.0137(4) 0.0169(5) 0.0208(5) 0.0036(4) 0.0015(4) -0.0019(4)
Nb20 0.0149(4) 0.0219(5) 0.0163(5) 0.0053(4) -0.0002(4) -0.0002(4)
Nb21 0.0194(5) 0.0252(5) 0.0125(4) 0.0011(4) -0.0004(4) -0.0011(4)
Nb22 0.0170(5) 0.0167(5) 0.0220(5) -0.0047(4) 0.0021(4) -0.0005(4)
Nb23 0.0192(5) 0.0220(5) 0.0172(5) -0.0057(4) 0.0034(4) -0.0011(4)
Nb24 0.0164(4) 0.0213(5) 0.0146(4) 0.0006(4) 0.0030(4) -0.0006(4)
Nb25 0.0298(6) 0.0631(9) 0.0380(7) 0.0029(6) 0.0003(5) -0.0003(6)
Nb26 0.0402(7) 0.0480(8) 0.0529(8) 0.0126(7) -0.0069(6) -0.0062(6)
Nb27 0.0415(7) 0.0475(8) 0.0508(8) -0.0092(7) -0.0070(6) 0.0045(6)
Cu1 0.0172(7) 0.0265(8) 0.0343(8) 0.0007(6) 0.0016(6) 0.0067(6)
Cu2 0.0202(7) 0.0359(9) 0.0354(8) -0.0019(7) -0.0062(6) 0.0052(6)
Cu3 0.0100(8) 0.0198(10) 0.0320(11) 0.0016(8) 0.000 0.000
Cu4 0.0104(8) 0.0202(10) 0.0350(11) -0.0019(8) 0.000 0.000
Cu6 0.0320(12) 0.0525(15) 0.0300(12) 0.0019(11) 0.000 0.000
Cu7 0.0453(11) 0.0501(12) 0.0815(15) 0.0237(11) -0.0002(10) 0.0097(9)
K1 0.089(3) 0.0253(15) 0.0450(18) -0.0042(13) 0.0417(18) -0.0095(16)
K2 0.0147(18) 0.085(4) 0.053(3) 0.002(3) 0.000 0.000
Na1 0.083(5) 0.110(7) 0.048(4) 0.008(4) 0.003(4) 0.009(5)
Na2 0.133(8) 0.179(9) 0.139(8) 0.009(7) 0.005(7) 0.026(7)
C1 0.037(8) 0.045(9) 0.053(9) 0.009(7) -0.004(7) -0.003(6)
C2 0.039(7) 0.048(8) 0.027(7) 0.008(6) -0.002(6) -0.002(6)
C3 0.036(7) 0.066(10) 0.036(8) 0.007(7) -0.006(6) 0.004(7)
C4 0.030(7) 0.081(12) 0.039(8) -0.001(8) 0.003(6) 0.006(7)
C6 0.040(9) 0.093(14) 0.049(9) 0.029(9) -0.012(7) -0.012(9)
C7 0.039(8) 0.041(8) 0.040(8) 0.007(6) 0.023(6) 0.012(6)
C8 0.035(8) 0.039(8) 0.070(11) 0.025(8) 0.011(7) 0.002(6)
C9 0.072(9) 0.088(10) 0.108(10) 0.031(8) 0.001(8) 0.002(8)
C10 0.070(9) 0.090(10) 0.099(10) -0.035(8) -0.004(8) -0.015(8)
C12 0.20(4) 0.22(5) 0.19(4) -0.06(4) -0.06(3) -0.09(4)
C14 0.074(12) 0.077(13) 0.037(9) 0.016(8) 0.026(8) 0.008(10)
C15 0.090(13) 0.060(11) 0.030(8) -0.005(7) 0.028(8) -0.021(10)
C16 0.069(15) 0.11(2) 0.15(3) -0.020(19) -0.003(16) 0.013(15)
C17 0.183(19) 0.179(19) 0.184(19) -0.013(10) -0.009(10) 0.003(10)
N1 0.034(6) 0.035(6) 0.032(6) 0.005(5) -0.005(5) 0.002(5)
N2 0.031(6) 0.036(6) 0.038(6) 0.002(5) -0.005(5) 0.008(5)
N3 0.025(5) 0.036(6) 0.037(6) -0.002(5) -0.006(5) 0.007(5)
N4 0.025(5) 0.031(6) 0.058(7) 0.001(5) -0.005(5) 0.003(5)
N5 0.029(6) 0.043(7) 0.032(6) 0.000(5) -0.002(5) 0.017(5)
N6 0.017(5) 0.026(5) 0.037(6) 0.000(4) 0.003(4) 0.000(4)
N7 0.022(5) 0.041(7) 0.055(7) 0.008(6) 0.008(5) 0.004(5)
N8 0.032(5) 0.028(6) 0.028(5) 0.003(4) 0.004(4) 0.009(4)
N9 0.015(5) 0.027(6) 0.059(7) 0.012(5) -0.001(5) 0.002(4)
N10 0.021(5) 0.030(6) 0.060(8) -0.011(5) 0.008(5) 0.002(4)
N12 0.104(15) 0.091(14) 0.102(15) -0.028(12) 0.023(12) -0.046(12)
N13 0.119(16) 0.082(13) 0.098(15) 0.031(11) 0.028(13) -0.006(12)
N14 0.092(11) 0.047(8) 0.037(7) 0.005(6) -0.004(7) -0.010(8)
N15 0.064(9) 0.044(7) 0.051(8) 0.020(6) 0.007(7) 0.002(6)
N16 0.087(9) 0.083(9) 0.116(10) -0.025(8) -0.023(8) -0.002(7)
N17 0.086(10) 0.038(7) 0.030(6) 0.004(5) -0.007(6) 0.009(7)
O1 0.011(3) 0.015(4) 0.019(4) 0.004(3) 0.001(3) -0.002(3)
O2 0.014(3) 0.020(4) 0.022(4) 0.002(3) -0.001(3) -0.002(3)
O3 0.014(3) 0.015(4) 0.013(3) 0.002(3) -0.002(3) -0.002(3)
O4 0.009(3) 0.027(4) 0.010(3) 0.002(3) 0.000(3) -0.004(3)
O6 0.009(3) 0.032(4) 0.013(3) 0.010(3) 0.003(3) 0.005(3)
O7 0.010(3) 0.020(4) 0.017(4) -0.001(3) 0.005(3) -0.002(3)
O8 0.008(3) 0.019(4) 0.015(3) -0.002(3) -0.002(3) -0.001(3)
O9 0.009(3) 0.020(4) 0.015(3) -0.001(3) 0.004(3) -0.003(3)
O10 0.014(3) 0.022(4) 0.013(3) 0.000(3) -0.001(3) -0.001(3)
O11 0.017(4) 0.020(4) 0.020(4) 0.001(3) 0.003(3) -0.002(3)
O12 0.012(4) 0.032(4) 0.023(4) -0.008(3) -0.004(3) 0.000(3)
O13 0.014(4) 0.031(4) 0.018(4) -0.005(3) 0.002(3) 0.000(3)
O14 0.028(4) 0.017(4) 0.042(5) -0.011(4) -0.010(4) -0.002(3)
O15 0.015(3) 0.017(4) 0.018(4) -0.001(3) 0.001(3) -0.004(3)
O16 0.012(3) 0.025(4) 0.021(4) 0.000(3) 0.002(3) 0.002(3)
O17 0.015(3) 0.020(4) 0.018(4) -0.003(3) -0.004(3) -0.002(3)
O18 0.015(3) 0.014(4) 0.025(4) -0.004(3) -0.002(3) 0.000(3)
O19 0.009(3) 0.024(4) 0.023(4) 0.000(3) -0.001(3) 0.001(3)
O20 0.016(4) 0.028(4) 0.016(4) -0.001(3) -0.007(3) 0.002(3)
O21 0.015(3) 0.028(4) 0.016(4) 0.001(3) -0.002(3) -0.005(3)
O22 0.013(3) 0.025(4) 0.021(4) 0.003(3) -0.002(3) 0.002(3)
O23 0.010(3) 0.025(4) 0.030(4) -0.001(3) 0.001(3) -0.002(3)
O24 0.015(3) 0.020(4) 0.021(4) -0.001(3) -0.004(3) 0.002(3)
O25 0.009(3) 0.027(4) 0.021(4) 0.004(3) -0.005(3) 0.000(3)
O26 0.015(3) 0.021(4) 0.016(4) -0.005(3) -0.004(3) 0.002(3)
O27 0.019(4) 0.017(4) 0.028(4) -0.008(3) 0.000(3) 0.003(3)
O28 0.011(3) 0.038(5) 0.026(4) -0.011(4) 0.001(3) 0.001(3)
O29 0.012(3) 0.017(4) 0.029(4) 0.009(3) 0.005(3) -0.002(3)
O30 0.031(4) 0.019(4) 0.029(4) 0.001(3) -0.009(3) -0.001(3)
O31 0.024(4) 0.023(4) 0.018(4) 0.008(3) 0.004(3) 0.004(3)
O32 0.013(4) 0.018(4) 0.033(4) 0.002(3) 0.002(3) -0.004(3)
O33 0.017(4) 0.015(4) 0.026(4) -0.004(3) -0.004(3) -0.006(3)
O34 0.020(4) 0.019(4) 0.026(4) 0.007(3) 0.002(3) 0.000(3)
O35 0.025(4) 0.031(4) 0.014(4) -0.006(3) 0.003(3) -0.001(3)
O36 0.023(4) 0.031(4) 0.018(4) -0.006(3) 0.000(3) 0.001(3)
O37 0.019(4) 0.024(4) 0.025(4) 0.002(3) -0.003(3) 0.006(3)
O38 0.011(3) 0.021(4) 0.030(4) 0.000(3) -0.004(3) -0.001(3)
O39 0.015(4) 0.017(4) 0.043(5) 0.000(3) 0.005(3) 0.000(3)
O40 0.018(4) 0.024(4) 0.029(4) -0.006(3) 0.001(3) 0.000(3)
O41 0.026(4) 0.033(5) 0.029(4) 0.016(4) 0.008(3) 0.002(4)
O42 0.014(3) 0.020(4) 0.025(4) -0.001(3) -0.002(3) 0.004(3)
O43 0.015(4) 0.026(4) 0.035(5) 0.011(4) -0.003(3) 0.004(3)
O44 0.022(4) 0.019(4) 0.033(4) 0.000(3) 0.001(3) 0.000(3)
O45 0.021(4) 0.028(4) 0.018(4) -0.004(3) 0.002(3) 0.004(3)
O46 0.018(4) 0.033(5) 0.035(5) -0.007(4) -0.007(3) -0.005(3)
O47 0.020(4) 0.024(4) 0.023(4) 0.009(3) -0.001(3) -0.003(3)
O48 0.037(5) 0.031(5) 0.024(4) 0.006(4) 0.014(4) 0.001(4)
O49 0.020(4) 0.025(4) 0.038(5) 0.002(4) 0.001(3) 0.002(3)
O50 0.031(4) 0.035(5) 0.013(4) 0.003(3) 0.001(3) 0.000(4)
O51 0.020(4) 0.042(5) 0.023(4) 0.006(4) 0.005(3) 0.000(4)
O52 0.023(4) 0.030(5) 0.030(4) -0.010(4) -0.005(3) -0.006(3)
O53 0.010(3) 0.022(4) 0.009(3) 0.007(3) -0.004(3) 0.000(3)
O54 0.023(4) 0.017(4) 0.008(3) 0.005(3) 0.003(3) -0.004(3)
O55 0.014(3) 0.016(4) 0.021(4) -0.005(3) -0.002(3) 0.000(3)
O56 0.014(3) 0.016(4) 0.018(4) 0.003(3) -0.003(3) 0.001(3)
O57 0.010(3) 0.035(5) 0.029(4) 0.017(4) -0.002(3) 0.001(3)
O58 0.009(3) 0.017(4) 0.016(4) -0.001(3) 0.002(3) -0.004(3)
O59 0.016(4) 0.020(4) 0.023(4) 0.005(3) 0.004(3) 0.004(3)
O60 0.013(3) 0.018(4) 0.015(3) 0.003(3) -0.002(3) 0.003(3)
O61 0.004(3) 0.024(4) 0.015(3) 0.001(3) 0.001(3) 0.000(3)
O62 0.012(3) 0.019(4) 0.026(4) 0.004(3) -0.002(3) 0.001(3)
O63 0.021(4) 0.022(4) 0.019(4) 0.000(3) -0.001(3) -0.001(3)
O64 0.007(3) 0.023(4) 0.024(4) 0.001(3) 0.003(3) -0.003(3)
O65 0.021(4) 0.016(4) 0.022(4) -0.002(3) 0.005(3) 0.003(3)
O66 0.014(4) 0.025(4) 0.022(4) 0.003(3) -0.001(3) 0.000(3)
O67 0.015(4) 0.024(4) 0.031(4) 0.009(3) 0.002(3) -0.001(3)
O68 0.012(3) 0.024(4) 0.021(4) -0.004(3) 0.005(3) 0.000(3)
O69 0.006(3) 0.025(4) 0.025(4) 0.002(3) -0.002(3) 0.001(3)
O70 0.020(4) 0.026(4) 0.022(4) -0.001(3) 0.001(3) 0.002(3)
O71 0.017(4) 0.020(4) 0.027(4) 0.004(3) 0.002(3) -0.004(3)
O72 0.027(4) 0.035(5) 0.029(4) -0.009(4) 0.005(3) -0.003(4)
O73 0.023(4) 0.023(4) 0.041(5) -0.002(4) 0.006(4) -0.003(3)
O74 0.016(4) 0.040(5) 0.032(5) 0.017(4) -0.002(3) 0.002(4)
O75 0.029(4) 0.038(5) 0.026(4) -0.004(4) 0.012(4) -0.001(4)
O76 0.025(4) 0.033(5) 0.026(4) 0.009(4) 0.006(3) 0.002(4)
O77 0.065(8) 0.061(8) 0.079(9) -0.009(7) -0.033(7) 0.021(6)
O78 0.086(6) 0.074(5) 0.081(5) 0.002(4) -0.011(4) -0.007(4)
O1W 0.026(6) 0.046(8) 0.041(7) -0.012(6) 0.000 0.000
O4W 0.206(17) 0.206(17) 0.205(17) 0.000(2) 0.000 0.000
O5W 0.020(6) 0.038(7) 0.053(8) 0.015(6) 0.000 0.000
O7W 0.087(9) 0.104(10) 0.021(5) 0.008(6) 0.002(5) -0.037(8)
Cu5 0.0466(14) 0.0339(11) 0.0294(10) 0.0033(9) 0.0018(9) -0.0069(10)
Cu5A 0.042(5) 0.060(6) 0.055(6) -0.021(5) -0.017(4) 0.039(5)

loop_
_atom_type_symbol
_atom_type_description
_atom_type_scat_dispersion_real
_atom_type_scat_dispersion_imag
_atom_type_scat_source
O O 0.0106 0.0060 'International Tables Vol C Tables 4.2.6.8 and 6.1.1.4'
Nb Nb -2.0727 0.6215 'International Tables Vol C Tables 4.2.6.8 and 6.1.1.4'
Cu Cu 0.3201 1.2651 'International Tables Vol C Tables 4.2.6.8 and 6.1.1.4'
K K 0.2009 0.2494 'International Tables Vol C Tables 4.2.6.8 and 6.1.1.4'
Na Na 0.0362 0.0249 'International Tables Vol C Tables 4.2.6.8 and 6.1.1.4'
C C 0.0033 0.0016 'International Tables Vol C Tables 4.2.6.8 and 6.1.1.4'
N N 0.0061 0.0033 'International Tables Vol C Tables 4.2.6.8 and 6.1.1.4'
H H 0.0000 0.0000 'International Tables Vol C Tables 4.2.6.8 and 6.1.1.4'

loop_
_geom_angle_atom_site_label_1
_geom_angle_atom_site_label_2
_geom_angle_atom_site_label_3
_geom_angle
_geom_angle_site_symmetry_1
_geom_angle_site_symmetry_3
_geom_angle_publ_flag
O40 Nb1 O55 94.0(3) . . ?
O40 Nb1 O58 95.4(3) . . ?
O55 Nb1 O58 142.5(3) . . ?
O40 Nb1 O56 95.4(3) . . ?
O55 Nb1 O56 142.9(3) . . ?
O58 Nb1 O56 71.8(3) . . ?
O40 Nb1 O67 105.7(3) . . ?
O55 Nb1 O67 72.2(3) . . ?
O58 Nb1 O67 138.3(3) . . ?
O56 Nb1 O67 70.7(3) . . ?
O40 Nb1 O57 105.0(4) . . ?
O55 Nb1 O57 71.3(3) . . ?
O58 Nb1 O57 71.3(3) . . ?
O56 Nb1 O57 139.1(3) . . ?
O67 Nb1 O57 133.2(3) . . ?
O40 Nb1 O7 176.3(3) . . ?
O55 Nb1 O7 89.7(3) . . ?
O58 Nb1 O7 81.6(2) . . ?
O56 Nb1 O7 81.6(3) . . ?
O67 Nb1 O7 75.5(3) . . ?
O57 Nb1 O7 76.1(3) . . ?
O40 Nb1 Nb6 108.0(2) . . ?
O55 Nb1 Nb6 158.0(2) . . ?
O58 Nb1 Nb6 37.33(19) . . ?
O56 Nb1 Nb6 37.51(19) . . ?
O67 Nb1 Nb6 101.2(2) . . ?
O57 Nb1 Nb6 101.8(2) . . ?
O7 Nb1 Nb6 68.31(17) . . ?
O41 Nb2 O16 100.7(4) . . ?
O41 Nb2 O4 95.4(3) . . ?
O16 Nb2 O4 97.5(3) . . ?
O41 Nb2 O60 105.5(4) . . ?
O16 Nb2 O60 91.0(3) . . ?
O4 Nb2 O60 155.6(3) . . ?
O41 Nb2 O12 95.1(4) . . ?
O16 Nb2 O12 160.2(3) . . ?
O4 Nb2 O12 92.8(3) . . ?
O60 Nb2 O12 73.2(3) . . ?
O41 Nb2 O53 164.5(3) . . ?
O16 Nb2 O53 90.7(3) . . ?
O4 Nb2 O53 72.5(3) . . ?
O60 Nb2 O53 84.5(3) . . ?
O12 Nb2 O53 76.2(3) . . ?
O47 Nb3 O64 102.9(3) . . ?
O47 Nb3 O10 100.9(3) . . ?
O64 Nb3 O10 95.5(3) . . ?
O47 Nb3 O12 102.9(3) . . ?
O64 Nb3 O12 150.3(3) . . ?
O10 Nb3 O12 93.8(3) . . ?
O47 Nb3 O1 102.6(3) . . ?
O64 Nb3 O1 87.9(3) . . ?
O10 Nb3 O1 154.8(3) . . ?
O12 Nb3 O1 72.3(3) . . ?
O47 Nb3 O61 174.8(3) . . ?
O64 Nb3 O61 76.5(3) . . ?
O10 Nb3 O61 74.1(3) . . ?
O12 Nb3 O61 79.0(3) . . ?
O1 Nb3 O61 82.5(3) . . ?
O47 Nb3 Nb7 135.9(2) . . ?
O64 Nb3 Nb7 33.0(2) . . ?
O10 Nb3 Nb7 87.8(2) . . ?
O12 Nb3 Nb7 119.7(2) . . ?
O1 Nb3 Nb7 81.52(19) . . ?
O61 Nb3 Nb7 43.78(16) . . ?
O47 Nb3 Nb25 147.4(2) . . ?
O64 Nb3 Nb25 109.6(2) . . ?
O10 Nb3 Nb25 79.0(2) . . ?
O12 Nb3 Nb25 45.1(2) . . ?
O1 Nb3 Nb25 76.31(18) . . ?
O61 Nb3 Nb25 34.00(16) . . ?
Nb7 Nb3 Nb25 76.67(3) . . ?
O47 Nb3 Nb8 131.5(3) . . ?
O64 Nb3 Nb8 79.0(2) . . ?
O10 Nb3 Nb8 32.2(2) . . ?
O12 Nb3 Nb8 94.6(2) . . ?
O1 Nb3 Nb8 125.85(19) . . ?
O61 Nb3 Nb8 43.36(17) . . ?
Nb7 Nb3 Nb8 59.56(3) . . ?
Nb25 Nb3 Nb8 60.08(3) . . ?
O36 Nb4 O62 100.0(3) . . ?
O36 Nb4 O4 95.5(3) . . ?
O62 Nb4 O4 97.2(3) . . ?
O36 Nb4 O55 105.1(3) . . ?
O62 Nb4 O55 90.8(3) . . ?
O4 Nb4 O55 156.2(3) . . ?
O36 Nb4 O57 96.0(3) . . ?
O62 Nb4 O57 159.5(3) . . ?
O4 Nb4 O57 93.8(3) . . ?
O55 Nb4 O57 72.7(3) . . ?
O36 Nb4 O53 164.9(3) . . ?
O62 Nb4 O53 90.7(3) . . ?
O4 Nb4 O53 72.3(3) . . ?
O55 Nb4 O53 85.3(3) . . ?
O57 Nb4 O53 76.3(3) . . ?
O33 Nb5 O63 106.6(3) . . ?
O33 Nb5 O26 106.1(3) . . ?
O63 Nb5 O26 91.5(3) . . ?
O33 Nb5 O1 105.0(3) . . ?
O63 Nb5 O1 147.2(3) . . ?
O26 Nb5 O1 88.1(3) . . ?
O33 Nb5 O18 104.4(3) . . ?
O63 Nb5 O18 90.0(3) . . ?
O26 Nb5 O18 147.5(3) . . ?
O1 Nb5 O18 73.6(3) . . ?
O33 Nb5 Nb10 119.5(2) . . ?
O63 Nb5 Nb10 115.1(2) . . ?
O26 Nb5 Nb10 114.2(2) . . ?
O1 Nb5 Nb10 38.13(19) . . ?
O18 Nb5 Nb10 38.3(2) . . ?
O33 Nb5 K1 128.8(3) . . ?
O63 Nb5 K1 47.1(2) . . ?
O26 Nb5 K1 48.1(2) . . ?
O1 Nb5 K1 115.1(2) . . ?
O18 Nb5 K1 116.2(2) . . ?
Nb10 Nb5 K1 111.75(7) . . ?
O42 Nb6 O21 106.4(3) . . ?
O42 Nb6 O17 104.7(3) . . ?
O21 Nb6 O17 91.2(3) . . ?
O42 Nb6 O58 103.8(3) . . ?
O21 Nb6 O58 148.6(3) . . ?
O17 Nb6 O58 89.3(3) . . ?
O42 Nb6 O56 105.4(3) . . ?
O21 Nb6 O56 89.8(3) . . ?
O17 Nb6 O56 148.3(3) . . ?
O58 Nb6 O56 74.0(3) . . ?
O42 Nb6 Nb1 120.1(2) . . ?
O21 Nb6 Nb1 115.5(2) . . ?
O17 Nb6 Nb1 114.7(2) . . ?
O58 Nb6 Nb1 38.42(18) . . ?
O56 Nb6 Nb1 38.71(19) . . ?
O42 Nb6 K1 126.7(2) . . ?
O21 Nb6 K1 47.4(2) . . ?
O17 Nb6 K1 47.1(2) . . ?
O58 Nb6 K1 117.1(2) . . ?
O56 Nb6 K1 117.4(2) . . ?
Nb1 Nb6 K1 113.18(7) . . ?
O38 Nb7 O17 100.4(3) . . ?
O38 Nb7 O26 100.2(3) . . ?
O17 Nb7 O26 92.8(3) . . ?
O38 Nb7 O64 101.6(3) . . ?
O17 Nb7 O64 157.6(3) . . ?
O26 Nb7 O64 87.9(3) . . ?
O38 Nb7 O68 100.7(3) . . ?
O17 Nb7 O68 88.3(3) . . ?
O26 Nb7 O68 158.5(3) . . ?
O64 Nb7 O68 83.1(3) . . ?
O38 Nb7 O61 174.7(3) . . ?
O17 Nb7 O61 83.0(3) . . ?
O26 Nb7 O61 83.7(3) . . ?
O64 Nb7 O61 74.8(3) . . ?
O68 Nb7 O61 75.2(3) . . ?
O38 Nb7 Nb8 132.0(2) . . ?
O17 Nb7 Nb8 83.1(2) . . ?
O26 Nb7 Nb8 127.7(2) . . ?
O64 Nb7 Nb8 78.8(2) . . ?
O68 Nb7 Nb8 31.23(19) . . ?
O61 Nb7 Nb8 44.05(17) . . ?
O38 Nb7 Nb3 132.8(2) . . ?
O17 Nb7 Nb3 126.7(2) . . ?
O26 Nb7 Nb3 82.3(2) . . ?
O64 Nb7 Nb3 31.23(19) . . ?
O68 Nb7 Nb3 79.9(2) . . ?
O61 Nb7 Nb3 43.72(17) . . ?
Nb8 Nb7 Nb3 60.69(3) . . ?
O38 Nb7 K1 102.7(3) . . ?
O17 Nb7 K1 45.5(2) . . ?
O26 Nb7 K1 47.4(2) . . ?
O64 Nb7 K1 132.0(2) . . ?
O68 Nb7 K1 131.0(2) . . ?
O61 Nb7 K1 82.64(18) . . ?
Nb8 Nb7 K1 112.29(7) . . ?
Nb3 Nb7 K1 112.18(7) . . ?
O45 Nb8 O68 104.1(3) . . ?
O45 Nb8 O10 101.5(3) . . ?
O68 Nb8 O10 97.1(3) . . ?
O45 Nb8 O57 101.0(3) . . ?
O68 Nb8 O57 149.9(3) . . ?
O10 Nb8 O57 93.9(3) . . ?
O45 Nb8 O58 101.4(3) . . ?
O68 Nb8 O58 86.9(3) . . ?
O10 Nb8 O58 155.0(3) . . ?
O57 Nb8 O58 72.0(3) . . ?
O45 Nb8 O61 175.1(3) . . ?
O68 Nb8 O61 77.7(3) . . ?
O10 Nb8 O61 73.6(3) . . ?
O57 Nb8 O61 78.8(3) . . ?
O58 Nb8 O61 83.3(3) . . ?
O45 Nb8 Nb7 137.9(2) . . ?
O68 Nb8 Nb7 33.9(2) . . ?
O10 Nb8 Nb7 87.8(2) . . ?
O57 Nb8 Nb7 119.4(2) . . ?
O58 Nb8 Nb7 81.90(18) . . ?
O61 Nb8 Nb7 43.90(16) . . ?
O45 Nb8 Nb3 132.2(3) . . ?
O68 Nb8 Nb3 80.8(2) . . ?
O10 Nb8 Nb3 32.0(2) . . ?
O57 Nb8 Nb3 94.5(2) . . ?
O58 Nb8 Nb3 126.41(19) . . ?
O61 Nb8 Nb3 43.16(17) . . ?
Nb7 Nb8 Nb3 59.75(3) . . ?
O45 Nb8 Nb25 145.3(2) . . ?
O68 Nb8 Nb25 110.4(2) . . ?
O10 Nb8 Nb25 78.7(2) . . ?
O57 Nb8 Nb25 44.9(2) . . ?
O58 Nb8 Nb25 76.81(19) . . ?
O61 Nb8 Nb25 33.94(16) . . ?
Nb7 Nb8 Nb25 76.68(3) . . ?
Nb3 Nb8 Nb25 59.90(3) . . ?
O49 Nb9 O69 100.1(4) . . ?
O49 Nb9 O27 99.8(3) . . ?
O69 Nb9 O27 97.2(3) . . ?
O49 Nb9 O60 101.4(3) . . ?
O69 Nb9 O60 89.7(3) . . ?
O27 Nb9 O60 156.2(3) . . ?
O49 Nb9 O28 95.8(4) . . ?
O69 Nb9 O28 158.2(3) . . ?
O27 Nb9 O28 94.7(3) . . ?
O60 Nb9 O28 72.5(3) . . ?
O49 Nb9 O8 169.3(3) . . ?
O69 Nb9 O8 89.3(3) . . ?
O27 Nb9 O8 73.6(3) . . ?
O60 Nb9 O8 83.8(3) . . ?
O28 Nb9 O8 76.7(3) . . ?
O49 Nb9 Nb17 130.6(3) . . ?
O69 Nb9 Nb17 86.6(2) . . ?
O27 Nb9 Nb17 31.1(2) . . ?
O60 Nb9 Nb17 127.8(2) . . ?
O28 Nb9 Nb17 94.4(2) . . ?
O8 Nb9 Nb17 44.15(17) . . ?
O37 Nb10 O1 97.0(3) . . ?
O37 Nb10 O18 95.1(3) . . ?
O1 Nb10 O18 72.0(3) . . ?
O37 Nb10 O60 93.3(3) . . ?
O1 Nb10 O60 142.4(3) . . ?
O18 Nb10 O60 142.9(3) . . ?
O37 Nb10 O28 103.9(3) . . ?
O1 Nb10 O28 138.7(3) . . ?
O18 Nb10 O28 71.1(3) . . ?
O60 Nb10 O28 71.9(3) . . ?
O37 Nb10 O12 105.0(3) . . ?
O1 Nb10 O12 70.8(3) . . ?
O18 Nb10 O12 139.3(3) . . ?
O60 Nb10 O12 71.6(3) . . ?
O28 Nb10 O12 134.1(3) . . ?
O37 Nb10 O9 177.8(3) . . ?
O1 Nb10 O9 81.6(2) . . ?
O18 Nb10 O9 82.8(3) . . ?
O60 Nb10 O9 88.8(3) . . ?
O28 Nb10 O9 76.2(3) . . ?
O12 Nb10 O9 76.2(3) . . ?
O37 Nb10 Nb5 108.1(3) . . ?
O1 Nb10 Nb5 37.16(19) . . ?
O18 Nb10 Nb5 37.47(19) . . ?
O60 Nb10 Nb5 158.6(2) . . ?
O28 Nb10 Nb5 101.9(2) . . ?
O12 Nb10 Nb5 102.03(19) . . ?
O9 Nb10 Nb5 69.75(17) . . ?
O2 Nb11 O66 88.7(3) . . ?
O2 Nb11 O5 97.9(4) . . ?
O66 Nb11 O5 97.7(4) . . ?
O2 Nb11 O19 95.1(3) . . ?
O66 Nb11 O19 94.9(3) . . ?
O5 Nb11 O19 162.0(4) . . ?
O2 Nb11 O24 90.2(3) . . ?
O66 Nb11 O24 174.0(3) . . ?
O5 Nb11 O24 88.2(4) . . ?
O19 Nb11 O24 79.4(3) . . ?
O2 Nb11 O22 174.3(3) . . ?
O66 Nb11 O22 90.6(3) . . ?
O5 Nb11 O22 87.8(4) . . ?
O19 Nb11 O22 79.3(3) . . ?
O24 Nb11 O22 89.9(3) . . ?
O2 Nb11 Nb14 137.7(2) . . ?
O66 Nb11 Nb14 91.3(2) . . ?
O5 Nb11 Nb14 123.9(3) . . ?
O19 Nb11 Nb14 42.8(2) . . ?
O24 Nb11 Nb14 85.5(2) . . ?
O22 Nb11 Nb14 36.6(2) . . ?
O2 Nb11 Nb15 91.5(2) . . ?
O66 Nb11 Nb15 137.6(2) . . ?
O5 Nb11 Nb15 124.1(3) . . ?
O19 Nb11 Nb15 42.9(2) . . ?
O24 Nb11 Nb15 36.5(2) . . ?
O22 Nb11 Nb15 85.2(2) . . ?
Nb14 Nb11 Nb15 61.49(3) . . ?
O2 Nb11 K2 136.1(2) . . ?
O66 Nb11 K2 135.1(2) . . ?
O5 Nb11 K2 77.5(3) . . ?
O19 Nb11 K2 84.6(2) . . ?
O24 Nb11 K2 46.4(2) . . ?
O22 Nb11 K2 45.1(2) . . ?
Nb14 Nb11 K2 58.71(6) . . ?
Nb15 Nb11 K2 59.20(6) . . ?
O73 Nb12 O23 100.8(4) . . ?
O73 Nb12 O29 99.1(3) . . ?
O23 Nb12 O29 97.5(3) . . ?
O73 Nb12 O55 101.4(3) . . ?
O23 Nb12 O55 89.3(3) . . ?
O29 Nb12 O55 156.8(3) . . ?
O73 Nb12 O67 95.6(3) . . ?
O23 Nb12 O67 157.7(3) . . ?
O29 Nb12 O67 94.7(3) . . ?
O55 Nb12 O67 72.6(3) . . ?
O73 Nb12 O3 168.6(3) . . ?
O23 Nb12 O3 89.2(3) . . ?
O29 Nb12 O3 73.9(3) . . ?
O55 Nb12 O3 84.1(3) . . ?
O67 Nb12 O3 76.3(3) . . ?
O73 Nb12 Nb13 130.4(3) . . ?
O23 Nb12 Nb13 87.0(2) . . ?
O29 Nb12 Nb13 31.5(2) . . ?
O55 Nb12 Nb13 127.88(19) . . ?
O67 Nb12 Nb13 93.9(2) . . ?
O3 Nb12 Nb13 43.90(17) . . ?
O48 Nb13 O2 99.5(4) . . ?
O48 Nb13 O29 99.7(4) . . ?
O2 Nb13 O29 96.2(3) . . ?
O48 Nb13 O59 102.5(4) . . ?
O2 Nb13 O59 89.0(3) . . ?
O29 Nb13 O59 156.0(3) . . ?
O48 Nb13 O30 95.7(4) . . ?
O2 Nb13 O30 158.8(3) . . ?
O29 Nb13 O30 95.6(3) . . ?
O59 Nb13 O30 73.3(3) . . ?
O48 Nb13 O3 168.9(3) . . ?
O2 Nb13 O3 90.2(3) . . ?
O29 Nb13 O3 73.7(3) . . ?
O59 Nb13 O3 82.9(3) . . ?
O30 Nb13 O3 76.4(3) . . ?
O48 Nb13 Nb12 131.2(3) . . ?
O2 Nb13 Nb12 86.5(2) . . ?
O29 Nb13 Nb12 31.7(2) . . ?
O59 Nb13 Nb12 126.1(2) . . ?
O30 Nb13 Nb12 94.5(2) . . ?
O3 Nb13 Nb12 43.48(17) . . ?
O48 Nb13 Nb24 95.0(3) . . ?
O2 Nb13 Nb24 125.3(2) . . ?
O29 Nb13 Nb24 132.7(2) . . ?
O59 Nb13 Nb24 36.3(2) . . ?
O30 Nb13 Nb24 38.0(2) . . ?
O3 Nb13 Nb24 83.66(17) . . ?
Nb12 Nb13 Nb24 120.72(3) . . ?
O43 Nb14 O25 99.6(3) . . ?
O43 Nb14 O69 100.5(3) . . ?
O25 Nb14 O69 159.5(3) . . ?
O43 Nb14 O22 95.6(3) . . ?
O25 Nb14 O22 92.0(3) . . ?
O69 Nb14 O22 89.7(3) . . ?
O43 Nb14 O16 101.1(3) . . ?
O25 Nb14 O16 88.6(3) . . ?
O69 Nb14 O16 83.9(3) . . ?
O22 Nb14 O16 163.0(3) . . ?
O43 Nb14 O19 168.4(3) . . ?
O25 Nb14 O19 75.5(3) . . ?
O69 Nb14 O19 85.3(3) . . ?
O22 Nb14 O19 74.2(3) . . ?
O16 Nb14 O19 89.5(3) . . ?
O43 Nb14 Nb11 133.3(2) . . ?
O25 Nb14 Nb11 83.9(2) . . ?
O69 Nb14 Nb11 85.0(2) . . ?
O22 Nb14 Nb11 37.8(2) . . ?
O16 Nb14 Nb11 125.6(2) . . ?
O19 Nb14 Nb11 36.52(18) . . ?
O43 Nb14 Nb15 132.4(3) . . ?
O25 Nb14 Nb15 33.2(2) . . ?
O69 Nb14 Nb15 127.0(2) . . ?
O22 Nb14 Nb15 84.1(2) . . ?
O16 Nb14 Nb15 87.3(2) . . ?
O19 Nb14 Nb15 42.44(19) . . ?
Nb11 Nb14 Nb15 59.26(3) . . ?
O43 Nb14 K2 77.3(3) . . ?
O25 Nb14 K2 46.2(2) . . ?
O69 Nb14 K2 143.8(2) . . ?
O22 Nb14 K2 55.1(2) . . ?
O16 Nb14 K2 132.3(2) . . ?
O19 Nb14 K2 92.0(2) . . ?
Nb11 Nb14 K2 72.25(9) . . ?
Nb15 Nb14 K2 63.66(9) . . ?
O43 Nb14 Na1 26.5(3) . . ?
O25 Nb14 Na1 77.0(3) . . ?
O69 Nb14 Na1 121.4(3) . . ?
O22 Nb14 Na1 109.8(2) . . ?
O16 Nb14 Na1 86.9(2) . . ?
O19 Nb14 Na1 152.4(2) . . ?
Nb11 Nb14 Na1 141.91(14) . . ?
Nb15 Nb14 Na1 110.01(15) . . ?
K2 Nb14 Na1 70.73(17) . . ?
O46 Nb15 O25 99.0(4) . . ?
O46 Nb15 O23 100.6(4) . . ?
O25 Nb15 O23 159.9(3) . . ?
O46 Nb15 O24 97.0(3) . . ?
O25 Nb15 O24 92.5(3) . . ?
O23 Nb15 O24 89.1(3) . . ?
O46 Nb15 O62 100.3(3) . . ?
O25 Nb15 O62 88.6(3) . . ?
O23 Nb15 O62 83.9(3) . . ?
O24 Nb15 O62 162.2(3) . . ?
O46 Nb15 O19 168.9(3) . . ?
O25 Nb15 O19 75.4(3) . . ?
O23 Nb15 O19 85.8(3) . . ?
O24 Nb15 O19 73.9(3) . . ?
O62 Nb15 O19 89.3(3) . . ?
O46 Nb15 Nb11 134.3(3) . . ?
O25 Nb15 Nb11 83.9(2) . . ?
O23 Nb15 Nb11 85.2(2) . . ?
O24 Nb15 Nb11 37.4(2) . . ?
O62 Nb15 Nb11 125.4(2) . . ?
O19 Nb15 Nb11 36.55(18) . . ?
O46 Nb15 Nb14 131.9(3) . . ?
O25 Nb15 Nb14 33.2(2) . . ?
O23 Nb15 Nb14 127.5(2) . . ?
O24 Nb15 Nb14 84.2(2) . . ?
O62 Nb15 Nb14 87.1(2) . . ?
O19 Nb15 Nb14 42.29(19) . . ?
Nb11 Nb15 Nb14 59.25(3) . . ?
O46 Nb15 K2 78.2(3) . . ?
O25 Nb15 K2 45.5(2) . . ?
O23 Nb15 K2 144.1(2) . . ?
O24 Nb15 K2 55.9(2) . . ?
O62 Nb15 K2 131.9(2) . . ?
O19 Nb15 K2 91.2(2) . . ?
Nb11 Nb15 K2 71.89(8) . . ?
Nb14 Nb15 K2 62.84(9) . . ?
O46 Nb15 Na1 24.3(3) . 4_556 ?
O25 Nb15 Na1 78.9(3) . 4_556 ?
O23 Nb15 Na1 119.1(3) . 4_556 ?
O24 Nb15 Na1 111.2(2) . 4_556 ?
O62 Nb15 Na1 86.4(3) . 4_556 ?
O19 Nb15 Na1 154.0(2) . 4_556 ?
Nb11 Nb15 Na1 143.45(14) . 4_556 ?
Nb14 Nb15 Na1 111.81(15) . 4_556 ?
K2 Nb15 Na1 73.05(17) . 4_556 ?
O76 Nb16 O31 102.8(3) . . ?
O76 Nb16 O71 101.4(4) . . ?
O31 Nb16 O71 96.8(3) . . ?
O76 Nb16 O54 101.6(3) . . ?
O31 Nb16 O54 88.6(3) . . ?
O71 Nb16 O54 154.5(3) . . ?
O76 Nb16 O30 102.1(3) . . ?
O31 Nb16 O30 150.9(3) . . ?
O71 Nb16 O30 92.8(3) . . ?
O54 Nb16 O30 71.7(3) . . ?
O76 Nb16 O6 175.0(4) . . ?
O31 Nb16 O6 78.5(3) . . ?
O71 Nb16 O6 73.6(3) . . ?
O54 Nb16 O6 83.2(3) . . ?
O30 Nb16 O6 78.0(3) . . ?
O76 Nb16 Nb20 136.7(3) . . ?
O31 Nb16 Nb20 33.9(2) . . ?
O71 Nb16 Nb20 87.8(2) . . ?
O54 Nb16 Nb20 83.0(2) . . ?
O30 Nb16 Nb20 119.8(2) . . ?
O6 Nb16 Nb20 44.69(17) . . ?
O76 Nb16 Nb19 132.3(3) . . ?
O31 Nb16 Nb19 80.8(2) . . ?
O71 Nb16 Nb19 32.3(2) . . ?
O54 Nb16 Nb19 126.08(19) . . ?
O30 Nb16 Nb19 93.4(2) . . ?
O6 Nb16 Nb19 42.9(2) . . ?
Nb20 Nb16 Nb19 59.70(3) . . ?
O75 Nb17 O66 99.8(4) . . ?
O75 Nb17 O27 100.0(4) . . ?
O66 Nb17 O27 96.6(3) . . ?
O75 Nb17 O14 95.3(4) . . ?
O66 Nb17 O14 158.7(3) . . ?
O27 Nb17 O14 95.4(3) . . ?
O75 Nb17 O59 102.2(4) . . ?
O66 Nb17 O59 88.7(3) . . ?
O27 Nb17 O59 155.9(3) . . ?
O14 Nb17 O59 73.4(3) . . ?
O75 Nb17 O8 168.8(3) . . ?
O66 Nb17 O8 90.1(3) . . ?
O27 Nb17 O8 73.5(3) . . ?
O14 Nb17 O8 76.6(3) . . ?
O59 Nb17 O8 83.0(3) . . ?
O75 Nb17 Nb9 131.9(3) . . ?
O66 Nb17 Nb9 86.5(2) . . ?
O27 Nb17 Nb9 32.1(2) . . ?
O14 Nb17 Nb9 94.5(2) . . ?
O59 Nb17 Nb9 125.7(2) . . ?
O8 Nb17 Nb9 43.04(17) . . ?
O75 Nb17 Nb24 94.4(3) . . ?
O66 Nb17 Nb24 125.2(2) . . ?
O27 Nb17 Nb24 132.5(2) . . ?
O14 Nb17 Nb24 38.0(2) . . ?
O59 Nb17 Nb24 36.4(2) . . ?
O8 Nb17 Nb24 83.82(17) . . ?
Nb9 Nb17 Nb24 120.56(3) . . ?
O52 Nb18 O70 102.4(4) . . ?
O52 Nb18 O63 100.1(3) . . ?
O70 Nb18 O63 91.3(3) . . ?
O52 Nb18 O65 100.3(4) . . ?
O70 Nb18 O65 157.2(3) . . ?
O63 Nb18 O65 86.8(3) . . ?
O52 Nb18 O35 100.9(3) . . ?
O70 Nb18 O35 89.2(3) . . ?
O63 Nb18 O35 158.4(3) . . ?
O65 Nb18 O35 84.3(3) . . ?
O52 Nb18 O15 173.6(3) . . ?
O70 Nb18 O15 82.7(3) . . ?
O63 Nb18 O15 83.4(3) . . ?
O65 Nb18 O15 74.5(3) . . ?
O35 Nb18 O15 75.2(3) . . ?
O52 Nb18 Nb23 132.3(3) . . ?
O70 Nb18 Nb23 83.1(2) . . ?
O63 Nb18 Nb23 127.3(2) . . ?
O65 Nb18 Nb23 80.0(2) . . ?
O35 Nb18 Nb23 31.5(2) . . ?
O15 Nb18 Nb23 43.87(17) . . ?
O52 Nb18 Nb22 131.6(3) . . ?
O70 Nb18 Nb22 125.9(2) . . ?
O63 Nb18 Nb22 82.9(2) . . ?
O65 Nb18 Nb22 31.4(2) . . ?
O35 Nb18 Nb22 79.3(2) . . ?
O15 Nb18 Nb22 43.15(18) . . ?
Nb23 Nb18 Nb22 60.22(3) . . ?
O52 Nb18 K1 103.8(3) . . ?
O70 Nb18 K1 44.8(2) . . ?
O63 Nb18 K1 46.7(2) . . ?
O65 Nb18 K1 130.3(2) . . ?
O35 Nb18 K1 131.3(2) . . ?
O15 Nb18 K1 82.48(19) . . ?
Nb23 Nb18 K1 111.87(7) . . ?
Nb22 Nb18 K1 111.88(7) . . ?
O44 Nb19 O34 103.7(3) . . ?
O44 Nb19 O71 101.4(3) . . ?
O34 Nb19 O71 97.4(3) . . ?
O44 Nb19 O67 101.1(3) . . ?
O34 Nb19 O67 149.0(3) . . ?
O71 Nb19 O67 95.6(3) . . ?
O44 Nb19 O56 100.6(3) . . ?
O34 Nb19 O56 86.2(3) . . ?
O71 Nb19 O56 156.1(3) . . ?
O67 Nb19 O56 71.1(3) . . ?
O44 Nb19 O6 176.1(3) . . ?
O34 Nb19 O6 78.0(3) . . ?
O71 Nb19 O6 74.7(3) . . ?
O67 Nb19 O6 78.5(3) . . ?
O56 Nb19 O6 83.0(3) . . ?
O44 Nb19 Nb20 136.8(3) . . ?
O34 Nb19 Nb20 33.1(2) . . ?
O71 Nb19 Nb20 88.5(2) . . ?
O67 Nb19 Nb20 119.8(2) . . ?
O56 Nb19 Nb20 81.64(19) . . ?
O6 Nb19 Nb20 44.92(17) . . ?
O44 Nb19 Nb16 132.8(3) . . ?
O34 Nb19 Nb16 80.9(2) . . ?
O71 Nb19 Nb16 32.7(2) . . ?
O67 Nb19 Nb16 95.7(2) . . ?
O56 Nb19 Nb16 126.54(19) . . ?
O6 Nb19 Nb16 43.63(17) . . ?
Nb20 Nb19 Nb16 60.13(3) . . ?
O44 Nb19 Nb26 145.3(3) . . ?
O34 Nb19 Nb26 110.5(2) . . ?
O71 Nb19 Nb26 80.2(2) . . ?
O67 Nb19 Nb26 44.8(2) . . ?
O56 Nb19 Nb26 76.44(19) . . ?
O6 Nb19 Nb26 33.89(17) . . ?
Nb20 Nb19 Nb26 77.59(4) . . ?
Nb16 Nb19 Nb26 60.77(4) . . ?
O74 Nb20 O21 101.6(3) . . ?
O74 Nb20 O20 100.8(4) . . ?
O21 Nb20 O20 90.7(3) . . ?
O74 Nb20 O34 100.6(4) . . ?
O21 Nb20 O34 89.3(3) . . ?
O20 Nb20 O34 158.1(3) . . ?
O74 Nb20 O31 101.0(3) . . ?
O21 Nb20 O31 157.3(3) . . ?
O20 Nb20 O31 87.2(3) . . ?
O34 Nb20 O31 84.4(3) . . ?
O74 Nb20 O6 173.5(3) . . ?
O21 Nb20 O6 82.4(3) . . ?
O20 Nb20 O6 84.2(3) . . ?
O34 Nb20 O6 74.1(3) . . ?
O31 Nb20 O6 74.8(3) . . ?
O74 Nb20 Nb19 131.6(3) . . ?
O21 Nb20 Nb19 83.9(2) . . ?
O20 Nb20 Nb19 127.4(2) . . ?
O34 Nb20 Nb19 31.0(2) . . ?
O31 Nb20 Nb19 79.4(2) . . ?
O6 Nb20 Nb19 43.2(2) . . ?
O74 Nb20 Nb16 132.2(3) . . ?
O21 Nb20 Nb16 126.1(2) . . ?
O20 Nb20 Nb16 82.9(2) . . ?
O34 Nb20 Nb16 79.5(2) . . ?
O31 Nb20 Nb16 31.2(2) . . ?
O6 Nb20 Nb16 43.74(16) . . ?
Nb19 Nb20 Nb16 60.18(3) . . ?
O74 Nb20 K1 104.6(3) . . ?
O21 Nb20 K1 44.7(2) . . ?
O20 Nb20 K1 46.1(2) . . ?
O34 Nb20 K1 130.8(2) . . ?
O31 Nb20 K1 129.8(2) . . ?
O6 Nb20 K1 81.9(2) . . ?
Nb19 Nb20 K1 111.73(7) . . ?
Nb16 Nb20 K1 110.92(7) . . ?
O50 Nb21 O70 106.6(4) . . ?
O50 Nb21 O20 107.2(3) . . ?
O70 Nb21 O20 90.8(3) . . ?
O50 Nb21 O13 102.7(3) . . ?
O70 Nb21 O13 89.8(3) . . ?
O20 Nb21 O13 148.6(3) . . ?
O50 Nb21 O54 105.6(3) . . ?
O70 Nb21 O54 146.0(3) . . ?
O20 Nb21 O54 90.1(3) . . ?
O13 Nb21 O54 72.6(3) . . ?
O50 Nb21 Nb24 118.3(3) . . ?
O70 Nb21 Nb24 114.4(2) . . ?
O20 Nb21 Nb24 115.9(2) . . ?
O13 Nb21 Nb24 37.7(2) . . ?
O54 Nb21 Nb24 37.5(2) . . ?
O50 Nb21 K1 129.5(3) . . ?
O70 Nb21 K1 46.0(2) . . ?
O20 Nb21 K1 48.6(2) . . ?
O13 Nb21 K1 115.8(2) . . ?
O54 Nb21 K1 116.1(2) . . ?
Nb24 Nb21 K1 112.17(7) . . ?
O39 Nb22 O65 102.6(3) . . ?
O39 Nb22 O32 102.2(3) . . ?
O65 Nb22 O32 96.3(3) . . ?
O39 Nb22 O28 102.3(4) . . ?
O65 Nb22 O28 149.2(3) . . ?
O32 Nb22 O28 95.9(3) . . ?
O39 Nb22 O18 99.8(3) . . ?
O65 Nb22 O18 86.1(3) . . ?
O32 Nb22 O18 156.7(3) . . ?
O28 Nb22 O18 71.9(3) . . ?
O39 Nb22 O15 176.7(3) . . ?
O65 Nb22 O15 77.8(3) . . ?
O32 Nb22 O15 74.6(3) . . ?
O28 Nb22 O15 78.4(3) . . ?
O18 Nb22 O15 83.4(3) . . ?
O39 Nb22 Nb23 133.4(3) . . ?
O65 Nb22 Nb23 80.7(2) . . ?
O32 Nb22 Nb23 32.5(2) . . ?
O28 Nb22 Nb23 95.1(2) . . ?
O18 Nb22 Nb23 126.7(2) . . ?
O15 Nb22 Nb23 43.35(18) . . ?
O39 Nb22 Nb18 136.0(3) . . ?
O65 Nb22 Nb18 33.4(2) . . ?
O32 Nb22 Nb18 87.3(2) . . ?
O28 Nb22 Nb18 119.6(2) . . ?
O18 Nb22 Nb18 82.1(2) . . ?
O15 Nb22 Nb18 44.49(17) . . ?
Nb23 Nb22 Nb18 59.44(3) . . ?
O72 Nb23 O35 103.2(3) . . ?
O72 Nb23 O32 99.8(4) . . ?
O35 Nb23 O32 96.1(3) . . ?
O72 Nb23 O13 102.5(4) . . ?
O35 Nb23 O13 87.9(3) . . ?
O32 Nb23 O13 155.8(3) . . ?
O72 Nb23 O14 101.1(4) . . ?
O35 Nb23 O14 151.3(3) . . ?
O32 Nb23 O14 94.5(3) . . ?
O13 Nb23 O14 72.1(3) . . ?
O72 Nb23 O15 174.1(4) . . ?
O35 Nb23 O15 78.8(3) . . ?
O32 Nb23 O15 74.4(3) . . ?
O13 Nb23 O15 83.0(3) . . ?
O14 Nb23 O15 78.5(3) . . ?
O72 Nb23 Nb18 137.2(3) . . ?
O35 Nb23 Nb18 33.9(2) . . ?
O32 Nb23 Nb18 88.1(2) . . ?
O13 Nb23 Nb18 81.9(2) . . ?
O14 Nb23 Nb18 120.3(2) . . ?
O15 Nb23 Nb18 45.04(17) . . ?
O72 Nb23 Nb22 131.4(3) . . ?
O35 Nb23 Nb22 81.0(2) . . ?
O32 Nb23 Nb22 32.5(2) . . ?
O13 Nb23 Nb22 126.2(2) . . ?
O14 Nb23 Nb22 94.1(2) . . ?
O15 Nb23 Nb22 43.16(18) . . ?
Nb18 Nb23 Nb22 60.34(3) . . ?
O51 Nb24 O54 95.8(3) . . ?
O51 Nb24 O13 96.2(3) . . ?
O54 Nb24 O13 71.4(3) . . ?
O51 Nb24 O59 93.5(3) . . ?
O54 Nb24 O59 142.4(3) . . ?
O13 Nb24 O59 143.3(3) . . ?
O51 Nb24 O30 104.8(4) . . ?
O54 Nb24 O30 71.0(3) . . ?
O13 Nb24 O30 138.4(3) . . ?
O59 Nb24 O30 71.4(3) . . ?
O51 Nb24 O14 104.4(4) . . ?
O54 Nb24 O14 138.9(3) . . ?
O13 Nb24 O14 71.1(3) . . ?
O59 Nb24 O14 72.2(3) . . ?
O30 Nb24 O14 134.1(3) . . ?
O51 Nb24 O11 177.4(3) . . ?
O54 Nb24 O11 82.1(3) . . ?
O13 Nb24 O11 81.7(3) . . ?
O59 Nb24 O11 89.1(3) . . ?
O30 Nb24 O11 76.0(3) . . ?
O14 Nb24 O11 76.5(3) . . ?
O51 Nb24 Nb21 107.9(3) . . ?
O54 Nb24 Nb21 37.2(2) . . ?
O13 Nb24 Nb21 36.8(2) . . ?
O59 Nb24 Nb21 158.7(2) . . ?
O30 Nb24 Nb21 101.9(2) . . ?
O14 Nb24 Nb21 101.9(2) . . ?
O11 Nb24 Nb21 69.57(18) . . ?
O51 Nb24 Nb13 94.9(3) . . ?
O54 Nb24 Nb13 107.1(2) . . ?
O13 Nb24 Nb13 168.9(2) . . ?
O59 Nb24 Nb13 35.7(2) . . ?
O30 Nb24 Nb13 36.7(2) . . ?
O14 Nb24 Nb13 106.3(2) . . ?
O11 Nb24 Nb13 87.15(18) . . ?
Nb21 Nb24 Nb13 137.72(4) . . ?
O51 Nb24 Nb17 94.7(3) . . ?
O54 Nb24 Nb17 169.46(19) . . ?
O13 Nb24 Nb17 107.4(2) . . ?
O59 Nb24 Nb17 36.4(2) . . ?
O30 Nb24 Nb17 106.2(2) . . ?
O14 Nb24 Nb17 36.8(2) . . ?
O11 Nb24 Nb17 87.41(18) . . ?
Nb21 Nb24 Nb17 137.85(4) . . ?
Nb13 Nb24 Nb17 71.91(3) . . ?
O9 Nb25 O7 100.4(3) . . ?
O9 Nb25 O61 99.2(3) . . ?
O7 Nb25 O61 98.9(3) . . ?
O9 Nb25 O53 104.2(3) . . ?
O7 Nb25 O53 104.2(3) . . ?
O61 Nb25 O53 143.2(3) . . ?
O9 Nb25 O57 178.8(3) . . ?
O7 Nb25 O57 78.8(3) . . ?
O61 Nb25 O57 80.0(3) . . ?
O53 Nb25 O57 76.9(3) . . ?
O9 Nb25 O12 79.7(3) . . ?
O7 Nb25 O12 178.4(3) . . ?
O61 Nb25 O12 79.5(3) . . ?
O53 Nb25 O12 77.3(3) . . ?
O57 Nb25 O12 101.0(3) . . ?
O9 Nb25 Nb27 27.6(2) . . ?
O7 Nb25 Nb27 83.1(2) . . ?
O61 Nb25 Nb27 123.3(2) . . ?
O53 Nb25 Nb27 88.0(2) . . ?
O57 Nb25 Nb27 152.64(18) . . ?
O12 Nb25 Nb27 97.59(19) . . ?
O9 Nb25 Nb3 90.6(2) . . ?
O7 Nb25 Nb3 140.4(2) . . ?
O61 Nb25 Nb3 41.7(2) . . ?
O53 Nb25 Nb3 109.7(2) . . ?
O57 Nb25 Nb3 89.39(18) . . ?
O12 Nb25 Nb3 37.94(17) . . ?
Nb27 Nb25 Nb3 117.35(6) . . ?
O9 Nb25 Nb8 141.0(2) . . ?
O7 Nb25 Nb8 90.0(2) . . ?
O61 Nb25 Nb8 41.8(2) . . ?
O53 Nb25 Nb8 109.5(2) . . ?
O57 Nb25 Nb8 38.34(17) . . ?
O12 Nb25 Nb8 88.93(18) . . ?
Nb27 Nb25 Nb8 162.37(5) . . ?
Nb3 Nb25 Nb8 60.02(3) . . ?
O11 Nb26 O7 100.9(3) . . ?
O11 Nb26 O6 100.6(3) . . ?
O7 Nb26 O6 99.5(3) . . ?
O11 Nb26 O3 102.7(3) . . ?
O7 Nb26 O3 103.7(3) . . ?
O6 Nb26 O3 143.1(3) . . ?
O11 Nb26 O67 179.7(3) . . ?
O7 Nb26 O67 79.0(3) . . ?
O6 Nb26 O67 79.1(3) . . ?
O3 Nb26 O67 77.7(3) . . ?
O11 Nb26 O30 79.6(3) . . ?
O7 Nb26 O30 178.7(3) . . ?
O6 Nb26 O30 79.3(3) . . ?
O3 Nb26 O30 77.2(3) . . ?
O67 Nb26 O30 100.5(3) . . ?
O11 Nb26 Nb27 27.1(2) . . ?
O7 Nb26 Nb27 83.8(2) . . ?
O6 Nb26 Nb27 124.4(2) . . ?
O3 Nb26 Nb27 86.7(2) . . ?
O67 Nb26 Nb27 153.10(19) . . ?
O30 Nb26 Nb27 97.2(2) . . ?
O11 Nb26 Nb19 141.3(2) . . ?
O7 Nb26 Nb19 90.9(2) . . ?
O6 Nb26 Nb19 40.8(2) . . ?
O3 Nb26 Nb19 110.1(2) . . ?
O67 Nb26 Nb19 38.42(18) . . ?
O30 Nb26 Nb19 87.95(19) . . ?
Nb27 Nb26 Nb19 163.16(5) . . ?
O11 Nb27 O9 100.7(3) . . ?
O11 Nb27 O15 100.1(3) . . ?
O9 Nb27 O15 99.4(3) . . ?
O11 Nb27 O8 103.6(3) . . ?
O9 Nb27 O8 103.6(3) . . ?
O15 Nb27 O8 143.0(3) . . ?
O11 Nb27 O28 178.9(3) . . ?
O9 Nb27 O28 79.4(3) . . ?
O15 Nb27 O28 78.8(3) . . ?
O8 Nb27 O28 77.4(3) . . ?
O11 Nb27 O14 79.7(3) . . ?
O9 Nb27 O14 178.6(3) . . ?
O15 Nb27 O14 79.2(3) . . ?
O8 Nb27 O14 77.6(3) . . ?
O28 Nb27 O14 100.2(3) . . ?
O11 Nb27 Nb26 27.0(2) . . ?
O9 Nb27 Nb26 83.5(2) . . ?
O15 Nb27 Nb26 123.7(2) . . ?
O8 Nb27 Nb26 87.7(2) . . ?
O28 Nb27 Nb26 153.88(19) . . ?
O14 Nb27 Nb26 97.37(19) . . ?
O11 Nb27 Nb25 83.3(2) . . ?
O9 Nb27 Nb25 27.4(2) . . ?
O15 Nb27 Nb25 123.6(2) . . ?
O8 Nb27 Nb25 87.4(2) . . ?
O28 Nb27 Nb25 97.12(19) . . ?
O14 Nb27 Nb25 153.88(19) . . ?
Nb26 Nb27 Nb25 60.41(4) . . ?
N6 Cu1 N7 175.2(5) . . ?
N6 Cu1 N8 93.9(4) . . ?
N7 Cu1 N8 85.4(5) . . ?
N6 Cu1 N5 85.2(4) . . ?
N7 Cu1 N5 95.8(5) . . ?
N8 Cu1 N5 176.7(5) . . ?
N6 Cu1 O42 89.4(3) . . ?
N7 Cu1 O42 95.2(4) . . ?
N8 Cu1 O42 85.8(3) . . ?
N5 Cu1 O42 91.0(4) . . ?
N2 Cu2 N1 94.5(4) . . ?
N2 Cu2 N3 85.3(4) . . ?
N1 Cu2 N3 176.2(5) . . ?
N2 Cu2 N4 178.1(5) . . ?
N1 Cu2 N4 84.6(5) . . ?
N3 Cu2 N4 95.7(5) . . ?
O24 Cu3 O24 92.0(4) . 12_755 ?
O24 Cu3 N9 90.8(4) . . ?
O24 Cu3 N9 169.6(4) 12_755 . ?
O24 Cu3 N9 169.6(4) . 12_755 ?
O24 Cu3 N9 90.8(4) 12_755 12_755 ?
N9 Cu3 N9 84.6(6) . 12_755 ?
O24 Cu3 O1W 97.8(3) . . ?
O24 Cu3 O1W 97.8(3) 12_755 . ?
N9 Cu3 O1W 91.8(4) . . ?
N9 Cu3 O1W 91.8(4) 12_755 . ?
O24 Cu3 K2 50.5(2) . . ?
O24 Cu3 K2 50.5(2) 12_755 . ?
N9 Cu3 K2 136.8(3) . . ?
N9 Cu3 K2 136.8(3) 12_755 . ?
O1W Cu3 K2 77.7(4) . . ?
O22 Cu4 O22 93.3(4) 12_755 . ?
O22 Cu4 N10 89.8(4) 12_755 . ?
O22 Cu4 N10 168.6(4) . . ?
O22 Cu4 N10 168.6(4) 12_755 12_755 ?
O22 Cu4 N10 89.8(4) . 12_755 ?
N10 Cu4 N10 85.0(6) . 12_755 ?
O22 Cu4 O5W 95.9(3) 12_755 . ?
O22 Cu4 O5W 95.9(3) . . ?
N10 Cu4 O5W 94.7(4) . . ?
N10 Cu4 O5W 94.7(4) 12_755 . ?
O22 Cu4 K2 51.2(2) 12_755 . ?
O22 Cu4 K2 51.2(2) . . ?
N10 Cu4 K2 136.7(3) . . ?
N10 Cu4 K2 136.7(3) 12_755 . ?
O5W Cu4 K2 74.4(4) . . ?
O4 Cu6 O4 177.8(4) 4_556 . ?
O4 Cu6 O3W 89.5(5) 4_556 4_556 ?
O4 Cu6 O3W 88.4(5) . 4_556 ?
O4 Cu6 O3W 88.4(5) 4_556 . ?
O4 Cu6 O3W 89.5(5) . . ?
O3W Cu6 O3W 29.5(8) 4_556 . ?
O4 Cu6 O2W 91.1(2) 4_556 . ?
O4 Cu6 O2W 91.1(2) . . ?
O3W Cu6 O2W 165.3(4) 4_556 . ?
O3W Cu6 O2W 165.3(4) . . ?
N17 Cu7 N14 97.5(6) . . ?
N17 Cu7 N15 173.7(6) . . ?
N14 Cu7 N15 87.6(7) . . ?
N17 Cu7 N16 80.8(7) . . ?
N14 Cu7 N16 174.6(8) . . ?
N15 Cu7 N16 94.4(7) . . ?
O6W K1 O70 102.4(5) . . ?
O6W K1 O17 93.0(5) . . ?
O70 K1 O17 164.5(3) . . ?
O6W K1 O21 95.4(5) . . ?
O70 K1 O21 117.5(2) . . ?
O17 K1 O21 59.1(2) . . ?
O6W K1 O63 98.8(5) . . ?
O70 K1 O63 61.2(2) . . ?
O17 K1 O63 117.9(2) . . ?
O21 K1 O63 165.7(3) . . ?
O6W K1 O20 98.7(5) . . ?
O70 K1 O20 58.4(2) . . ?
O17 K1 O20 118.6(2) . . ?
O21 K1 O20 59.9(2) . . ?
O63 K1 O20 119.3(2) . . ?
O6W K1 O26 94.5(5) . . ?
O70 K1 O26 118.6(2) . . ?
O17 K1 O26 60.4(2) . . ?
O21 K1 O26 119.0(2) . . ?
O63 K1 O26 58.0(2) . . ?
O20 K1 O26 166.8(3) . . ?
O6W K1 Nb6 102.6(5) . . ?
O70 K1 Nb6 140.8(2) . . ?
O17 K1 Nb6 30.54(15) . . ?
O21 K1 Nb6 30.36(15) . . ?
O63 K1 Nb6 141.8(2) . . ?
O20 K1 Nb6 88.29(17) . . ?
O26 K1 Nb6 88.88(16) . . ?
O6W K1 Nb21 110.4(5) . . ?
O70 K1 Nb21 29.70(17) . . ?
O17 K1 Nb21 141.65(19) . . ?
O21 K1 Nb21 87.96(17) . . ?
O63 K1 Nb21 88.96(17) . . ?
O20 K1 Nb21 30.78(16) . . ?
O26 K1 Nb21 141.79(19) . . ?
Nb6 K1 Nb21 112.17(9) . . ?
O6W K1 Nb5 105.6(5) . . ?
O70 K1 Nb5 88.60(18) . . ?
O17 K1 Nb5 88.28(17) . . ?
O21 K1 Nb5 142.21(19) . . ?
O63 K1 Nb5 29.83(15) . . ?
O20 K1 Nb5 142.70(19) . . ?
O26 K1 Nb5 30.14(15) . . ?
Nb6 K1 Nb5 112.83(9) . . ?
Nb21 K1 Nb5 112.58(9) . . ?
O6W K1 Nb7 93.1(5) . . ?
O70 K1 Nb7 147.4(2) . . ?
O17 K1 Nb7 29.98(15) . . ?
O21 K1 Nb7 88.94(16) . . ?
O63 K1 Nb7 88.34(17) . . ?
O20 K1 Nb7 147.42(19) . . ?
O26 K1 Nb7 30.48(15) . . ?
Nb6 K1 Nb7 59.43(5) . . ?
Nb21 K1 Nb7 156.56(14) . . ?
Nb5 K1 Nb7 59.39(5) . . ?
O6W K1 Nb18 101.0(5) . . ?
O70 K1 Nb18 30.34(17) . . ?
O17 K1 Nb18 147.14(19) . . ?
O21 K1 Nb18 146.54(18) . . ?
O63 K1 Nb18 30.91(15) . . ?
O20 K1 Nb18 88.70(17) . . ?
O26 K1 Nb18 88.74(16) . . ?
Nb6 K1 Nb18 156.40(14) . . ?
Nb21 K1 Nb18 59.04(5) . . ?
Nb5 K1 Nb18 59.43(5) . . ?
Nb7 K1 Nb18 118.79(8) . . ?
O25 K2 O25 174.8(4) 12_755 . ?
O25 K2 O4W 92.56(19) 12_755 . ?
O25 K2 O4W 92.56(19) . . ?
O25 K2 O22 60.0(2) 12_755 12_755 ?
O25 K2 O22 117.4(3) . 12_755 ?
O4W K2 O22 105.6(8) . 12_755 ?
O25 K2 O22 117.4(3) 12_755 . ?
O25 K2 O22 60.0(2) . . ?
O4W K2 O22 105.6(8) . . ?
O22 K2 O22 57.5(3) 12_755 . ?
O25 K2 O24 115.3(3) 12_755 . ?
O25 K2 O24 59.5(2) . . ?
O4W K2 O24 151.5(2) . . ?
O22 K2 O24 84.7(2) 12_755 . ?
O22 K2 O24 57.2(2) . . ?
O25 K2 O24 59.5(2) 12_755 12_755 ?
O25 K2 O24 115.3(3) . 12_755 ?
O4W K2 O24 151.5(2) . 12_755 ?
O22 K2 O24 57.2(2) 12_755 12_755 ?
O22 K2 O24 84.7(2) . 12_755 ?
O24 K2 O24 55.7(3) . 12_755 ?
O25 K2 O4W 90.8(2) 12_755 9_756 ?
O25 K2 O4W 90.8(2) . 9_756 ?
O4W K2 O4W 84.0(13) . 9_756 ?
O22 K2 O4W 149.1(3) 12_755 9_756 ?
O22 K2 O4W 149.1(3) . 9_756 ?
O24 K2 O4W 100.9(8) . 9_756 ?
O24 K2 O4W 100.9(8) 12_755 9_756 ?
O25 K2 Nb14 31.87(17) 12_755 12_755 ?
O25 K2 Nb14 147.5(3) . 12_755 ?
O4W K2 Nb14 87.4(5) . 12_755 ?
O22 K2 Nb14 33.18(14) 12_755 12_755 ?
O22 K2 Nb14 88.76(18) . 12_755 ?
O24 K2 Nb14 112.61(19) . 12_755 ?
O24 K2 Nb14 65.94(15) 12_755 12_755 ?
O4W K2 Nb14 121.43(13) 9_756 12_755 ?
O25 K2 Nb14 147.5(3) 12_755 . ?
O25 K2 Nb14 31.87(17) . . ?
O4W K2 Nb14 87.4(5) . . ?
O22 K2 Nb14 88.76(18) 12_755 . ?
O22 K2 Nb14 33.19(14) . . ?
O24 K2 Nb14 65.94(15) . . ?
O24 K2 Nb14 112.61(19) 12_755 . ?
O4W K2 Nb14 121.43(13) 9_756 . ?
Nb14 K2 Nb14 115.84(15) 12_755 . ?
O25 K2 Nb15 31.47(17) 12_755 12_755 ?
O25 K2 Nb15 144.0(3) . 12_755 ?
O4W K2 Nb15 122.08(19) . 12_755 ?
O22 K2 Nb15 65.94(15) 12_755 12_755 ?
O22 K2 Nb15 113.10(19) . 12_755 ?
O24 K2 Nb15 86.43(18) . 12_755 ?
O24 K2 Nb15 32.89(14) 12_755 12_755 ?
O4W K2 Nb15 83.9(5) 9_756 12_755 ?
Nb14 K2 Nb15 53.51(3) 12_755 12_755 ?
Nb14 K2 Nb15 144.54(15) . 12_755 ?
O25 K2 Nb15 144.0(3) 12_755 . ?
O25 K2 Nb15 31.47(17) . . ?
O4W K2 Nb15 122.08(18) . . ?
O22 K2 Nb15 113.11(19) 12_755 . ?
O22 K2 Nb15 65.94(15) . . ?
O24 K2 Nb15 32.90(14) . . ?
O24 K2 Nb15 86.44(18) 12_755 . ?
O4W K2 Nb15 83.9(5) 9_756 . ?
Nb14 K2 Nb15 144.54(15) 12_755 . ?
Nb14 K2 Nb15 53.51(3) . . ?
Nb15 K2 Nb15 112.53(15) 12_755 . ?
O7W Na1 O46 85.8(4) . 4_556 ?
O7W Na1 O43 84.5(4) . . ?
O46 Na1 O43 168.1(5) 4_556 . ?
O7W Na1 O4W 156.9(12) . . ?
O46 Na1 O4W 91.4(11) 4_556 . ?
O43 Na1 O4W 94.9(11) . . ?
O7W Na1 Nb14 76.0(3) . . ?
O46 Na1 Nb14 148.5(4) 4_556 . ?
O43 Na1 Nb14 20.6(2) . . ?
O4W Na1 Nb14 95.4(11) . . ?
O7W Na1 Nb15 77.1(3) . 4_556 ?
O46 Na1 Nb15 19.1(2) 4_556 4_556 ?
O43 Na1 Nb15 149.8(4) . 4_556 ?
O4W Na1 Nb15 93.0(11) . 4_556 ?
Nb14 Na1 Nb15 129.4(3) . 4_556 ?
O7W Na1 K2 121.4(5) . . ?
O46 Na1 K2 120.3(4) 4_556 . ?
O43 Na1 K2 60.2(3) . . ?
O4W Na1 K2 42.5(10) . . ?
Nb14 Na1 K2 54.10(12) . . ?
Nb15 Na1 K2 110.2(2) 4_556 . ?
O7W Na1 K2 120.6(5) . 9_756 ?
O46 Na1 K2 58.3(3) 4_556 9_756 ?
O43 Na1 K2 122.0(4) . 9_756 ?
O4W Na1 K2 41.8(10) . 9_756 ?
Nb14 Na1 K2 109.8(2) . 9_756 ?
Nb15 Na1 K2 53.12(12) 4_556 9_756 ?
K2 Na1 K2 62.31(17) . 9_756 ?
O9W Na2 O47 142.2(9) . 4_556 ?
O9W Na2 O45 113.1(8) . . ?
O47 Na2 O45 102.9(5) 4_556 . ?
O9W Na2 O9W 66.9(11) . 13_656 ?
O47 Na2 O9W 113.8(8) 4_556 13_656 ?
O45 Na2 O9W 106.9(8) . 13_656 ?
N4 C1 C2 107.0(11) . . ?
N1 C2 C1 106.8(11) . . ?
C4 C3 N2 109.2(13) . . ?
C3 C4 N3 108.6(12) . . ?
C6 C5 N5 112.5(16) . . ?
C5 C6 N6 113.9(15) . . ?
N8 C7 C8 106.0(11) . . ?
N7 C8 C7 106.7(11) . . ?
C9 C9 N9 117.4(9) 12_755 . ?
C10 C10 N10 116.8(9) 12_755 . ?
N12 C12 C13 105(4) . . ?
N13 C13 C12 118(3) . . ?
C15 C14 N14 106.7(14) . . ?
N15 C15 C14 111.2(16) . . ?
N16 C16 C17 127(3) . . ?
C16 C17 N17 106(2) . . ?
C2 N1 Cu2 107.3(8) . . ?
C3 N2 Cu2 106.4(8) . . ?
C4 N3 Cu2 109.3(8) . . ?
C1 N4 Cu2 109.0(8) . . ?
C5 N5 Cu1 105.8(10) . . ?
C6 N6 Cu1 110.2(8) . . ?
C8 N7 Cu1 109.5(8) . . ?
C7 N8 Cu1 107.0(8) . . ?
C9 N9 Cu3 110.2(10) . . ?
C10 N10 Cu4 110.7(10) . . ?
C12 N12 Cu5 122(2) . . ?
C12 N12 Cu5A 125(2) . . ?
C13 N13 Cu5 110(2) . . ?
C14 N14 Cu7 109.5(12) . . ?
C15 N15 Cu7 106.2(11) . . ?
C16 N16 Cu7 109.6(17) . . ?
C17 N17 Cu7 117.2(14) . . ?
Nb5 O1 Nb10 104.7(3) . . ?
Nb5 O1 Nb3 139.7(4) . . ?
Nb10 O1 Nb3 108.4(3) . . ?
Nb13 O2 Nb11 149.4(4) . . ?
Nb26 O3 Nb12 106.6(3) . . ?
Nb26 O3 Nb13 106.0(3) . . ?
Nb12 O3 Nb13 92.6(2) . . ?
Cu6 O4 Nb2 119.0(4) . . ?
Cu6 O4 Nb4 117.8(4) . . ?
Nb2 O4 Nb4 115.5(3) . . ?
Nb11 O5 Nb11 150.2(6) 12_755 . ?
Nb26 O6 Nb19 105.3(3) . . ?
Nb26 O6 Nb16 105.4(3) . . ?
Nb19 O6 Nb16 93.5(3) . . ?
Nb26 O6 Nb20 154.7(4) . . ?
Nb19 O6 Nb20 91.9(3) . . ?
Nb16 O6 Nb20 91.6(2) . . ?
Nb26 O7 Nb25 124.2(4) . . ?
Nb26 O7 Nb1 107.6(3) . . ?
Nb25 O7 Nb1 107.1(3) . . ?
Nb27 O8 Nb9 107.4(3) . . ?
Nb27 O8 Nb17 106.0(3) . . ?
Nb9 O8 Nb17 92.8(2) . . ?
Nb25 O9 Nb27 125.0(4) . . ?
Nb25 O9 Nb10 107.2(3) . . ?
Nb27 O9 Nb10 107.3(3) . . ?
Nb3 O10 Nb8 115.8(3) . . ?
Nb26 O11 Nb27 125.9(4) . . ?
Nb26 O11 Nb24 107.4(3) . . ?
Nb27 O11 Nb24 107.1(3) . . ?
Nb3 O12 Nb2 143.7(4) . . ?
Nb3 O12 Nb10 106.5(3) . . ?
Nb2 O12 Nb10 104.0(3) . . ?
Nb3 O12 Nb25 97.0(3) . . ?
Nb2 O12 Nb25 98.6(3) . . ?
Nb10 O12 Nb25 96.7(3) . . ?
Nb21 O13 Nb23 138.6(4) . . ?
Nb21 O13 Nb24 105.5(3) . . ?
Nb23 O13 Nb24 108.9(3) . . ?
Nb17 O14 Nb23 142.7(4) . . ?
Nb17 O14 Nb24 105.2(3) . . ?
Nb23 O14 Nb24 105.7(4) . . ?
Nb17 O14 Nb27 99.7(3) . . ?
Nb23 O14 Nb27 96.9(3) . . ?
Nb24 O14 Nb27 96.6(3) . . ?
Nb27 O15 Nb22 105.6(3) . . ?
Nb27 O15 Nb23 105.4(3) . . ?
Nb22 O15 Nb23 93.5(3) . . ?
Nb27 O15 Nb18 154.6(4) . . ?
Nb22 O15 Nb18 92.4(2) . . ?
Nb23 O15 Nb18 91.1(2) . . ?
Nb2 O16 Nb14 154.7(4) . . ?
Nb6 O17 Nb7 146.2(4) . . ?
Nb6 O17 K1 102.3(3) . . ?
Nb7 O17 K1 104.5(3) . . ?
Nb5 O18 Nb10 104.3(3) . . ?
Nb5 O18 Nb22 138.3(4) . . ?
Nb10 O18 Nb22 108.5(3) . . ?
Nb11 O19 Nb14 100.7(3) . . ?
Nb11 O19 Nb15 100.5(3) . . ?
Nb14 O19 Nb15 95.3(3) . . ?
Nb21 O20 Nb20 145.3(4) . . ?
Nb21 O20 K1 100.6(3) . . ?
Nb20 O20 K1 103.6(3) . . ?
Nb6 O21 Nb20 145.1(4) . . ?
Nb6 O21 K1 102.3(3) . . ?
Nb20 O21 K1 105.7(3) . . ?
Cu4 O22 Nb14 132.9(4) . . ?
Cu4 O22 Nb11 115.6(4) . . ?
Nb14 O22 Nb11 105.6(3) . . ?
Cu4 O22 K2 97.7(3) . . ?
Nb14 O22 K2 91.7(3) . . ?
Nb11 O22 K2 105.9(3) . . ?
Nb12 O23 Nb15 156.9(4) . . ?
Cu3 O24 Nb15 131.2(4) . . ?
Cu3 O24 Nb11 116.7(4) . . ?
Nb15 O24 Nb11 106.1(3) . . ?
Cu3 O24 K2 99.5(3) . . ?
Nb15 O24 K2 91.2(3) . . ?
Nb11 O24 K2 104.5(3) . . ?
Nb15 O25 Nb14 113.7(3) . . ?
Nb15 O25 K2 103.0(3) . . ?
Nb14 O25 K2 102.0(3) . . ?
Nb5 O26 Nb7 147.6(4) . . ?
Nb5 O26 K1 101.8(3) . . ?
Nb7 O26 K1 102.1(3) . . ?
Nb17 O27 Nb9 116.8(4) . . ?
Nb22 O28 Nb9 142.2(4) . . ?
Nb22 O28 Nb10 106.8(3) . . ?
Nb9 O28 Nb10 105.3(3) . . ?
Nb22 O28 Nb27 97.1(3) . . ?
Nb9 O28 Nb27 98.3(3) . . ?
Nb10 O28 Nb27 97.0(3) . . ?
Nb13 O29 Nb12 116.7(3) . . ?
Nb13 O30 Nb16 142.2(4) . . ?
Nb13 O30 Nb24 105.3(3) . . ?
Nb16 O30 Nb24 105.5(3) . . ?
Nb13 O30 Nb26 100.2(3) . . ?
Nb16 O30 Nb26 97.3(3) . . ?
Nb24 O30 Nb26 97.0(3) . . ?
Nb16 O31 Nb20 114.9(3) . . ?
Nb23 O32 Nb22 115.0(4) . . ?
Nb19 O34 Nb20 115.9(4) . . ?
Nb23 O35 Nb18 114.6(4) . . ?
Nb4 O36 Cu5A 161.0(5) . 4_556 ?
Nb4 O36 Cu5 167.4(5) . 4_556 ?
Nb2 O41 Cu5 170.6(5) . . ?
Nb2 O41 Cu5A 158.2(6) . . ?
Nb6 O42 Cu1 130.3(4) . . ?
Nb14 O43 Na1 132.9(5) . . ?
Nb8 O45 Na2 137.6(5) . . ?
Nb15 O46 Na1 136.6(5) . 4_556 ?
Nb3 O47 Na2 145.0(5) . 4_556 ?
Nb25 O53 Nb4 107.8(3) . . ?
Nb25 O53 Nb2 107.9(3) . . ?
Nb4 O53 Nb2 95.3(2) . . ?
Nb21 O54 Nb24 105.3(3) . . ?
Nb21 O54 Nb16 138.1(4) . . ?
Nb24 O54 Nb16 109.5(3) . . ?
Nb4 O55 Nb1 109.6(3) . . ?
Nb4 O55 Nb12 140.9(4) . . ?
Nb1 O55 Nb12 108.5(3) . . ?
Nb6 O56 Nb1 103.8(3) . . ?
Nb6 O56 Nb19 138.5(4) . . ?
Nb1 O56 Nb19 108.4(3) . . ?
Nb8 O57 Nb4 142.8(4) . . ?
Nb8 O57 Nb1 106.3(3) . . ?
Nb4 O57 Nb1 104.8(3) . . ?
Nb8 O57 Nb25 96.7(3) . . ?
Nb4 O57 Nb25 98.9(3) . . ?
Nb1 O57 Nb25 97.8(3) . . ?
Nb6 O58 Nb1 104.2(3) . . ?
Nb6 O58 Nb8 138.7(3) . . ?
Nb1 O58 Nb8 108.4(3) . . ?
Nb13 O59 Nb17 144.1(4) . . ?
Nb13 O59 Nb24 108.1(3) . . ?
Nb17 O59 Nb24 107.2(3) . . ?
Nb2 O60 Nb9 141.0(4) . . ?
Nb2 O60 Nb10 109.5(3) . . ?
Nb9 O60 Nb10 108.7(3) . . ?
Nb25 O61 Nb3 104.3(3) . . ?
Nb25 O61 Nb7 155.5(4) . . ?
Nb3 O61 Nb7 92.5(2) . . ?
Nb25 O61 Nb8 104.3(3) . . ?
Nb3 O61 Nb8 93.5(2) . . ?
Nb7 O61 Nb8 92.1(2) . . ?
Nb4 O62 Nb15 154.8(4) . . ?
Nb5 O63 Nb18 146.0(4) . . ?
Nb5 O63 K1 103.0(3) . . ?
Nb18 O63 K1 102.4(3) . . ?
Nb3 O64 Nb7 115.8(3) . . ?
Nb22 O65 Nb18 115.3(4) . . ?
Nb17 O66 Nb11 149.3(4) . . ?
Nb19 O67 Nb12 141.0(4) . . ?
Nb19 O67 Nb1 107.7(3) . . ?
Nb12 O67 Nb1 104.9(3) . . ?
Nb19 O67 Nb26 96.8(3) . . ?
Nb12 O67 Nb26 99.3(3) . . ?
Nb1 O67 Nb26 97.8(3) . . ?
Nb8 O68 Nb7 114.9(3) . . ?
Nb9 O69 Nb14 156.6(4) . . ?
Nb21 O70 Nb18 144.7(4) . . ?
Nb21 O70 K1 104.3(3) . . ?
Nb18 O70 K1 104.9(3) . . ?
Nb19 O71 Nb16 115.1(4) . . ?
O3W O3W Cu6 75.2(4) 4_556 . ?
Na1 O4W Na1 133(2) . 12_755 ?
Na1 O4W K2 104.2(11) . . ?
Na1 O4W K2 104.2(11) 12_755 . ?
Na1 O4W K2 106.6(11) . 9_756 ?
Na1 O4W K2 106.6(11) 12_755 9_756 ?
K2 O4W K2 96.0(13) . 9_756 ?
Na2 O9W Na2 113.1(11) . 13_656 ?
O41 Cu5 N12 170.3(7) . . ?
O41 Cu5 O36 98.8(4) . 4_556 ?
N12 Cu5 O36 90.0(6) . 4_556 ?
O41 Cu5 N13 87.9(6) . . ?
N12 Cu5 N13 82.7(8) . . ?
O36 Cu5 N13 168.3(6) 4_556 . ?
O36 Cu5A O41 99.4(6) 4_556 . ?
O36 Cu5A N12 80.0(6) 4_556 . ?
O41 Cu5A N12 116.7(7) . . ?

loop_
_geom_bond_atom_site_label_1
_geom_bond_atom_site_label_2
_geom_bond_distance
_geom_bond_site_symmetry_2
_geom_bond_publ_flag
Nb1 O40 1.739(8) . ?
Nb1 O55 2.073(7) . ?
Nb1 O58 2.083(6) . ?
Nb1 O56 2.092(7) . ?
Nb1 O67 2.138(7) . ?
Nb1 O57 2.148(7) . ?
Nb1 O7 2.318(7) . ?
Nb1 Nb6 3.2491(12) . ?
Nb2 O41 1.778(8) . ?
Nb2 O16 1.855(7) . ?
Nb2 O4 1.981(7) . ?
Nb2 O60 2.033(7) . ?
Nb2 O12 2.125(7) . ?
Nb2 O53 2.287(7) . ?
Nb3 O47 1.758(7) . ?
Nb3 O64 1.912(7) . ?
Nb3 O10 1.971(7) . ?
Nb3 O12 2.073(7) . ?
Nb3 O1 2.086(7) . ?
Nb3 O61 2.296(7) . ?
Nb3 Nb7 3.3191(13) . ?
Nb3 Nb25 3.3464(16) . ?
Nb3 Nb8 3.3503(13) . ?
Nb4 O36 1.765(7) . ?
Nb4 O62 1.855(7) . ?
Nb4 O4 2.007(7) . ?
Nb4 O55 2.047(7) . ?
Nb4 O57 2.103(7) . ?
Nb4 O53 2.277(7) . ?
Nb5 O33 1.746(7) . ?
Nb5 O63 1.909(7) . ?
Nb5 O26 1.918(7) . ?
Nb5 O1 2.039(7) . ?
Nb5 O18 2.050(7) . ?
Nb5 Nb10 3.2654(12) . ?
Nb5 K1 3.740(3) . ?
Nb6 O42 1.747(7) . ?
Nb6 O21 1.918(7) . ?
Nb6 O17 1.929(7) . ?
Nb6 O58 2.033(7) . ?
Nb6 O56 2.037(7) . ?
Nb6 K1 3.709(3) . ?
Nb7 O38 1.783(7) . ?
Nb7 O17 1.949(7) . ?
Nb7 O26 1.959(7) . ?
Nb7 O64 2.006(7) . ?
Nb7 O68 2.035(7) . ?
Nb7 O61 2.299(6) . ?
Nb7 Nb8 3.3127(12) . ?
Nb7 K1 3.776(3) . ?
Nb8 O45 1.760(7) . ?
Nb8 O68 1.894(7) . ?
Nb8 O10 1.984(7) . ?
Nb8 O57 2.094(7) . ?
Nb8 O58 2.101(7) . ?
Nb8 O61 2.305(7) . ?
Nb8 Nb25 3.3524(16) . ?
Nb9 O49 1.767(8) . ?
Nb9 O69 1.852(7) . ?
Nb9 O27 1.990(8) . ?
Nb9 O60 2.083(7) . ?
Nb9 O28 2.121(7) . ?
Nb9 O8 2.283(7) . ?
Nb9 Nb17 3.3407(13) . ?
Nb10 O37 1.704(8) . ?
Nb10 O1 2.084(7) . ?
Nb10 O18 2.087(7) . ?
Nb10 O60 2.092(7) . ?
Nb10 O28 2.147(7) . ?
Nb10 O12 2.149(8) . ?
Nb10 O9 2.321(7) . ?
Nb11 O2 1.931(7) . ?
Nb11 O66 1.933(8) . ?
Nb11 O5 1.943(3) . ?
Nb11 O19 1.960(7) . ?
Nb11 O24 2.046(7) . ?
Nb11 O22 2.058(7) . ?
Nb11 Nb14 3.2356(13) . ?
Nb11 Nb15 3.2356(13) . ?
Nb11 K2 4.081(5) . ?
Nb12 O73 1.768(8) . ?
Nb12 O23 1.866(7) . ?
Nb12 O29 1.970(7) . ?
Nb12 O55 2.081(7) . ?
Nb12 O67 2.113(7) . ?
Nb12 O3 2.303(7) . ?
Nb12 Nb13 3.3438(13) . ?
Nb13 O48 1.745(8) . ?
Nb13 O2 1.921(7) . ?
Nb13 O29 1.957(8) . ?
Nb13 O59 2.055(8) . ?
Nb13 O30 2.076(8) . ?
Nb13 O3 2.321(7) . ?
Nb13 Nb24 3.3511(13) . ?
Nb14 O43 1.786(7) . ?
Nb14 O25 1.976(8) . ?
Nb14 O69 2.003(7) . ?
Nb14 O22 2.005(7) . ?
Nb14 O16 2.010(7) . ?
Nb14 O19 2.236(7) . ?
Nb14 Nb15 3.3082(14) . ?
Nb14 K2 3.661(3) . ?
Nb14 Na1 3.710(8) . ?
Nb15 O46 1.774(8) . ?
Nb15 O25 1.976(7) . ?
Nb15 O23 1.988(8) . ?
Nb15 O24 2.003(7) . ?
Nb15 O62 2.006(7) . ?
Nb15 O19 2.242(7) . ?
Nb15 K2 3.688(3) . ?
Nb15 Na1 3.722(8) 4_556 ?
Nb16 O76 1.755(8) . ?
Nb16 O31 1.895(7) . ?
Nb16 O71 1.979(8) . ?
Nb16 O54 2.071(7) . ?
Nb16 O30 2.102(8) . ?
Nb16 O6 2.295(7) . ?
Nb16 Nb20 3.3185(13) . ?
Nb16 Nb19 3.3202(14) . ?
Nb17 O75 1.750(8) . ?
Nb17 O66 1.923(7) . ?
Nb17 O27 1.933(8) . ?
Nb17 O14 2.082(8) . ?
Nb17 O59 2.084(7) . ?
Nb17 O8 2.330(7) . ?
Nb17 Nb24 3.3555(13) . ?
Nb18 O52 1.772(8) . ?
Nb18 O70 1.974(8) . ?
Nb18 O63 1.988(7) . ?
Nb18 O65 2.027(7) . ?
Nb18 O35 2.028(7) . ?
Nb18 O15 2.338(7) . ?
Nb18 Nb23 3.3034(13) . ?
Nb18 Nb22 3.3334(14) . ?
Nb18 K1 3.778(3) . ?
Nb19 O44 1.763(8) . ?
Nb19 O34 1.891(7) . ?
Nb19 O71 1.957(7) . ?
Nb19 O67 2.091(8) . ?
Nb19 O56 2.117(7) . ?
Nb19 O6 2.263(8) . ?
Nb19 Nb20 3.3042(13) . ?
Nb19 Nb26 3.3411(18) . ?
Nb20 O74 1.753(8) . ?
Nb20 O21 1.962(7) . ?
Nb20 O20 1.985(8) . ?
Nb20 O34 2.006(8) . ?
Nb20 O31 2.041(7) . ?
Nb20 O6 2.334(7) . ?
Nb20 K1 3.824(3) . ?
Nb21 O50 1.751(7) . ?
Nb21 O70 1.898(8) . ?
Nb21 O20 1.932(7) . ?
Nb21 O13 2.035(8) . ?
Nb21 O54 2.052(7) . ?
Nb21 Nb24 3.2731(13) . ?
Nb21 K1 3.711(3) . ?
Nb22 O39 1.752(8) . ?
Nb22 O65 1.918(8) . ?
Nb22 O32 1.975(7) . ?
Nb22 O28 2.088(8) . ?
Nb22 O18 2.104(7) . ?
Nb22 O15 2.282(7) . ?
Nb22 Nb23 3.3295(14) . ?
Nb23 O72 1.760(8) . ?
Nb23 O35 1.897(8) . ?
Nb23 O32 1.973(8) . ?
Nb23 O13 2.074(8) . ?
Nb23 O14 2.096(8) . ?
Nb23 O15 2.290(7) . ?
Nb24 O51 1.723(8) . ?
Nb24 O54 2.067(7) . ?
Nb24 O13 2.077(7) . ?
Nb24 O59 2.086(7) . ?
Nb24 O30 2.140(8) . ?
Nb24 O14 2.141(8) . ?
Nb24 O11 2.320(7) . ?
Nb25 O9 1.879(7) . ?
Nb25 O7 1.920(7) . ?
Nb25 O61 1.931(6) . ?
Nb25 O53 1.940(6) . ?
Nb25 O57 2.384(9) . ?
Nb25 O12 2.387(8) . ?
Nb25 Nb27 3.344(2) . ?
Nb26 O11 1.872(7) . ?
Nb26 O7 1.884(7) . ?
Nb26 O6 1.932(7) . ?
Nb26 O3 1.956(7) . ?
Nb26 O67 2.369(8) . ?
Nb26 O30 2.380(8) . ?
Nb26 Nb27 3.339(2) . ?
Nb27 O11 1.878(7) . ?
Nb27 O9 1.890(7) . ?
Nb27 O15 1.930(7) . ?
Nb27 O8 1.949(7) . ?
Nb27 O28 2.389(9) . ?
Nb27 O14 2.391(9) . ?
Cu1 N6 2.002(9) . ?
Cu1 N7 2.004(11) . ?
Cu1 N8 2.019(10) . ?
Cu1 N5 2.033(11) . ?
Cu1 O42 2.428(8) . ?
Cu2 N2 2.014(11) . ?
Cu2 N1 2.014(10) . ?
Cu2 N3 2.028(11) . ?
Cu2 N4 2.028(11) . ?
Cu3 O24 1.985(7) . ?
Cu3 O24 1.985(7) 12_755 ?
Cu3 N9 2.012(10) . ?
Cu3 N9 2.013(10) 12_755 ?
Cu3 O1W 2.333(13) . ?
Cu3 K2 3.908(6) . ?
Cu4 O22 1.987(7) 12_755 ?
Cu4 O22 1.987(7) . ?
Cu4 N10 2.003(10) . ?
Cu4 N10 2.004(10) 12_755 ?
Cu4 O5W 2.316(13) . ?
Cu4 K2 3.819(6) . ?
Cu6 O4 1.908(7) 4_556 ?
Cu6 O4 1.909(7) . ?
Cu6 O3W 1.985(15) 4_556 ?
Cu6 O3W 1.985(15) . ?
Cu6 O2W 2.223(16) . ?
Cu7 N17 1.953(14) . ?
Cu7 N14 1.971(14) . ?
Cu7 N15 1.978(14) . ?
Cu7 N16 2.126(19) . ?
K1 O6W 2.54(2) . ?
K1 O70 2.754(8) . ?
K1 O17 2.783(8) . ?
K1 O21 2.793(8) . ?
K1 O63 2.814(8) . ?
K1 O20 2.834(8) . ?
K1 O26 2.843(8) . ?
K2 O25 2.700(7) 12_755 ?
K2 O25 2.700(7) . ?
K2 O4W 2.98(5) . ?
K2 O22 3.004(9) 12_755 ?
K2 O22 3.004(9) . ?
K2 O24 3.055(9) . ?
K2 O24 3.055(9) 12_755 ?
K2 O4W 3.07(5) 9_756 ?
Na1 O7W 2.226(16) . ?
Na1 O46 2.228(11) 4_556 ?
Na1 O43 2.256(11) . ?
Na1 O4W 2.41(2) . ?
Na2 O9W 2.51(3) . ?
Na2 O47 2.692(16) 4_556 ?
Na2 O45 2.693(16) . ?
Na2 O9W 2.96(3) 13_656 ?
C1 N4 1.466(19) . ?
C1 C2 1.53(2) . ?
C2 N1 1.494(17) . ?
C3 C4 1.49(2) . ?
C3 N2 1.497(17) . ?
C4 N3 1.494(18) . ?
C5 C6 1.42(3) . ?
C5 N5 1.49(2) . ?
C6 N6 1.451(18) . ?
C7 N8 1.497(15) . ?
C7 C8 1.55(2) . ?
C8 N7 1.494(19) . ?
C9 C9 1.35(4) 12_755 ?
C9 N9 1.48(2) . ?
C10 C10 1.37(4) 12_755 ?
C10 N10 1.48(2) . ?
C12 N12 1.43(4) . ?
C12 C13 1.67(5) . ?
C13 N13 1.40(4) . ?
C14 C15 1.50(3) . ?
C14 N14 1.51(2) . ?
C15 N15 1.50(2) . ?
C16 N16 1.34(3) . ?
C16 C17 1.389(19) . ?
C17 N17 1.574(19) . ?
N12 Cu5 1.946(19) . ?
N12 Cu5A 2.45(2) . ?
N13 Cu5 2.12(2) . ?
O36 Cu5A 1.862(12) 4_556 ?
O36 Cu5 2.031(8) 4_556 ?
O41 Cu5 1.939(8) . ?
O41 Cu5A 2.088(13) . ?
O3W O3W 1.01(3) 4_556 ?
